data_7001217
loop_
_publ_author_name
'Au, Richard H. W.'
'Jennings, Michael C.'
'Puddephatt, Richard J.'

_publ_section_title
;
 Supramolecular organoplatinum(iv) chemistry: a nanotube structure
 supported by hydrogen bonds
;
_journal_issue 18
_journal_name_full 'Dalton Transactions'
_journal_page_first 3519
_journal_page_last 3525
_journal_paper_doi 10.1039/b900855a
_journal_year 2009
_chemical_absolute_configuration ad
_chemical_formula_moiety '3(C74 H100 N8 O2 Pt2), 5(F6 P), Cl'
_chemical_formula_sum 'C222 H300 Cl F30 N24 O6 P5 Pt6'
_chemical_formula_weight 5331.70
_chemical_name_systematic
;
?
;
_space_group_IT_number 118
_symmetry_cell_setting tetragonal
_symmetry_space_group_name_Hall 'P -4 -2n'
_symmetry_space_group_name_H-M 'P -4 n 2'
_atom_sites_solution_hydrogens geom
_atom_sites_solution_primary direct
_atom_sites_solution_secondary difmap
_audit_creation_method SHELXL-97
_cell_angle_alpha 90.00
_cell_angle_beta 90.00
_cell_angle_gamma 90.00
_cell_formula_units_Z 4
_cell_length_a 50.9931(15)
_cell_length_b 50.9931(15)
_cell_length_c 16.8394(5)
_cell_measurement_reflns_used 352960
_cell_measurement_temperature 150(2)
_cell_measurement_theta_max 25.03
_cell_measurement_theta_min 2.04
_cell_volume 43787(2)
_computing_cell_refinement 'DENZO-SMN (Otwinowski & Minor, 1997)'
_computing_data_collection 'COLLECT (Nonius, 1997-2001)'
_computing_data_reduction DENZO-SMN
_computing_molecular_graphics 'SHELXTL/PC (Sheldrick, 2001)'
_computing_publication_material SHELXTL/PC
_computing_structure_refinement 'SHELXL-97 (Sheldrick, 1997)'
_computing_structure_solution 'SHELXS-97 (Sheldrick, 1997)'
_diffrn_ambient_temperature 150(2)
_diffrn_measured_fraction_theta_full 0.997
_diffrn_measured_fraction_theta_max 0.997
_diffrn_measurement_device_type 'Nonius Kappa-CCD'
_diffrn_measurement_method '\f scans, and \w scans with \k offsets'
_diffrn_radiation_monochromator graphite
_diffrn_radiation_source 'fine-focus sealed tube'
_diffrn_radiation_type MoK\a
_diffrn_radiation_wavelength 0.71073
_diffrn_reflns_av_R_equivalents 0.116
_diffrn_reflns_av_sigmaI/netI 0.0948
_diffrn_reflns_limit_h_max 50
_diffrn_reflns_limit_h_min -50
_diffrn_reflns_limit_k_max 36
_diffrn_reflns_limit_k_min -35
_diffrn_reflns_limit_l_max 16
_diffrn_reflns_limit_l_min -11
_diffrn_reflns_number 139258
_diffrn_reflns_theta_full 20.81
_diffrn_reflns_theta_max 20.81
_diffrn_reflns_theta_min 2.55
_diffrn_standards_number 0
_exptl_absorpt_coefficient_mu 1.978
_exptl_absorpt_correction_T_max 0.8659
_exptl_absorpt_correction_T_min 0.6377
_exptl_absorpt_correction_type multi-scan
_exptl_absorpt_process_details 'DENZO-SMN (Otwinowski & Minor, 1997)'
_exptl_crystal_colour colourless
_exptl_crystal_density_diffrn 0.809
_exptl_crystal_density_method 'not measured'
_exptl_crystal_description block
_exptl_crystal_F_000 10712
_exptl_crystal_size_max 0.25
_exptl_crystal_size_mid 0.15
_exptl_crystal_size_min 0.08
_refine_diff_density_max 0.698
_refine_diff_density_min -0.366
_refine_diff_density_rms 0.064
_refine_ls_abs_structure_details 'Flack H D (1983), 6819 Friedel pairs, Acta Cryst. A39, 876-881'
_refine_ls_abs_structure_Flack 0.493(8)
_refine_ls_extinction_method none
_refine_ls_goodness_of_fit_ref 0.928
_refine_ls_hydrogen_treatment constr
_refine_ls_matrix_type full
_refine_ls_number_parameters 1258
_refine_ls_number_reflns 18995
_refine_ls_number_restraints 512
_refine_ls_restrained_S_all 0.926
_refine_ls_R_factor_all 0.0780
_refine_ls_R_factor_gt 0.0529
_refine_ls_shift/su_max 0.002
_refine_ls_shift/su_mean 0.000
_refine_ls_structure_factor_coef Fsqd
_refine_ls_weighting_details 'calc w=1/[\s^2^(Fo^2^)+(0.0711P)^2^] where P=(Fo^2^+2Fc^2^)/3'
_refine_ls_weighting_scheme calc
_refine_ls_wR_factor_gt 0.1216
_refine_ls_wR_factor_ref 0.1302
_reflns_number_gt 12787
_reflns_number_total 18995
_reflns_threshold_expression I>2\s(I)
_cod_data_source_file b900855a.txt
_cod_data_source_block 07114
_cod_depositor_comments
;
The following automatic conversions were performed:
'_symmetry_cell_setting' value 'Tetragonal' changed to 'tetragonal'
according to '/home/saulius/struct/CIF-dictionaries/cif_core.dic'
dictionary named 'cif_core.dic' version 2.4.1 from 2010-06-29.

Automatic conversion script
Id: cif_fix_enum 1527 2010-12-29 10:47:43Z saulius 
;
_cod_database_code 7001217

loop_
_symmetry_equiv_pos_as_xyz
'x, y, z'
'-x, -y, z'
'y, -x, -z'
'-y, x, -z'
'x+1/2, -y+1/2, z+1/2'
'-x+1/2, y+1/2, z+1/2'
'y+1/2, x+1/2, -z+1/2'
'-y+1/2, -x+1/2, -z+1/2'

loop_
_atom_site_label
_atom_site_type_symbol
_atom_site_fract_x
_atom_site_fract_y
_atom_site_fract_z
_atom_site_U_iso_or_equiv
_atom_site_adp_type
_atom_site_occupancy
_atom_site_symmetry_multiplicity
_atom_site_calc_flag
_atom_site_refinement_flags
_atom_site_disorder_assembly
_atom_site_disorder_group
Pt1 Pt 0.224665(10) 0.171682(9) 0.50660(3) 0.07560(17) Uani 1 1 d U . .
C101 C 0.2355(2) 0.1997(2) 0.5843(7) 0.072(3) Uani 1 1 d U . .
H10A H 0.2307 0.2170 0.5631 0.107 Uiso 1 1 calc R . .
H10B H 0.2545 0.1990 0.5925 0.107 Uiso 1 1 calc R . .
H10C H 0.2265 0.1969 0.6350 0.107 Uiso 1 1 calc R . .
C102 C 0.1898(2) 0.1918(2) 0.4958(7) 0.081(3) Uani 1 1 d U . .
H10D H 0.1908 0.2082 0.5260 0.122 Uiso 1 1 calc R . .
H10E H 0.1754 0.1811 0.5167 0.122 Uiso 1 1 calc R . .
H10F H 0.1865 0.1958 0.4397 0.122 Uiso 1 1 calc R . .
N111 N 0.2167(2) 0.1389(2) 0.4284(6) 0.089(3) Uani 1 1 d U . .
C112 C 0.1924(3) 0.1370(3) 0.3869(8) 0.096(4) Uani 1 1 d U . .
H11A H 0.1792 0.1499 0.3941 0.115 Uiso 1 1 calc R . .
C113 C 0.1886(4) 0.1171(3) 0.3385(10) 0.126(5) Uani 1 1 d U . .
H11B H 0.1726 0.1164 0.3096 0.151 Uiso 1 1 calc R . .
C114 C 0.2063(4) 0.0976(3) 0.3279(9) 0.120(5) Uani 1 1 d DU . .
C115 C 0.2290(3) 0.1010(3) 0.3696(8) 0.104(4) Uani 1 1 d U . .
H11C H 0.2424 0.0882 0.3634 0.124 Uiso 1 1 calc R . .
C116 C 0.2340(3) 0.1219(3) 0.4205(8) 0.087(4) Uani 1 1 d U . .
C117 C 0.2598(3) 0.1267(3) 0.4624(8) 0.086(3) Uani 1 1 d U . .
C118 C 0.2798(3) 0.1104(3) 0.4588(8) 0.098(4) Uani 1 1 d U . .
H11D H 0.2788 0.0948 0.4283 0.117 Uiso 1 1 calc R . .
C119 C 0.3034(3) 0.1168(3) 0.5025(9) 0.104(4) Uani 1 1 d DU . .
C120 C 0.3041(3) 0.1400(3) 0.5463(8) 0.100(4) Uani 1 1 d U . .
H12A H 0.3193 0.1458 0.5737 0.120 Uiso 1 1 calc R . .
C121 C 0.2813(3) 0.1537(3) 0.5463(8) 0.092(4) Uani 1 1 d U . .
H12B H 0.2809 0.1693 0.5770 0.111 Uiso 1 1 calc R . .
N122 N 0.2585(2) 0.14721(19) 0.5062(6) 0.081(2) Uani 1 1 d U . .
C123 C 0.2012(4) 0.0720(3) 0.2731(10) 0.162(6) Uani 1 1 d DU . .
C124 C 0.2252(4) 0.0568(5) 0.2556(15) 0.268(12) Uani 1 1 d DU . .
H12C H 0.2234 0.0484 0.2034 0.402 Uiso 1 1 calc R . .
H12D H 0.2276 0.0433 0.2963 0.402 Uiso 1 1 calc R . .
H12E H 0.2403 0.0686 0.2553 0.402 Uiso 1 1 calc R . .
C125 C 0.1817(5) 0.0534(4) 0.3233(12) 0.230(10) Uani 1 1 d DU . .
H12F H 0.1902 0.0365 0.3337 0.345 Uiso 1 1 calc R . .
H12G H 0.1655 0.0504 0.2928 0.345 Uiso 1 1 calc R . .
H12H H 0.1773 0.0619 0.3738 0.345 Uiso 1 1 calc R . .
C126 C 0.1858(4) 0.0822(3) 0.2049(9) 0.157(7) Uani 1 1 d DU . .
H12I H 0.1776 0.0989 0.2197 0.235 Uiso 1 1 calc R . .
H12J H 0.1721 0.0695 0.1907 0.235 Uiso 1 1 calc R . .
H12K H 0.1974 0.0849 0.1594 0.235 Uiso 1 1 calc R . .
C127 C 0.3280(3) 0.0958(3) 0.5010(10) 0.139(5) Uani 1 1 d DU . .
C128 C 0.3308(4) 0.0878(4) 0.4154(10) 0.199(9) Uani 1 1 d DU . .
H12L H 0.3401 0.1016 0.3863 0.298 Uiso 1 1 calc R . .
H12M H 0.3134 0.0853 0.3921 0.298 Uiso 1 1 calc R . .
H12N H 0.3407 0.0714 0.4121 0.298 Uiso 1 1 calc R . .
C129 C 0.3204(4) 0.0727(3) 0.5571(11) 0.184(8) Uani 1 1 d DU . .
H12O H 0.3038 0.0650 0.5395 0.276 Uiso 1 1 calc R . .
H12P H 0.3186 0.0792 0.6115 0.276 Uiso 1 1 calc R . .
H12Q H 0.3342 0.0592 0.5554 0.276 Uiso 1 1 calc R . .
C130 C 0.3505(3) 0.1104(4) 0.5370(11) 0.174(7) Uani 1 1 d DU . .
H13A H 0.3663 0.0995 0.5353 0.261 Uiso 1 1 calc R . .
H13B H 0.3464 0.1148 0.5923 0.261 Uiso 1 1 calc R . .
H13C H 0.3536 0.1266 0.5070 0.261 Uiso 1 1 calc R . .
C131 C 0.2069(2) 0.1510(2) 0.5980(7) 0.084(3) Uani 1 1 d U . .
H13D H 0.1979 0.1637 0.6334 0.100 Uiso 1 1 calc R . .
H13E H 0.1934 0.1394 0.5750 0.100 Uiso 1 1 calc R . .
C132 C 0.22523(16) 0.13476(18) 0.6469(5) 0.082(3) Uani 1 1 d GU . .
C133 C 0.22809(17) 0.10818(18) 0.6308(5) 0.095(4) Uani 1 1 d GU . .
H13F H 0.2178 0.1002 0.5905 0.114 Uiso 1 1 calc R . .
C134 C 0.24600(19) 0.09331(14) 0.6738(6) 0.108(4) Uani 1 1 d GU . .
H13G H 0.2480 0.0751 0.6629 0.129 Uiso 1 1 calc R . .
C135 C 0.26104(16) 0.10503(18) 0.7328(5) 0.095(4) Uani 1 1 d GU . .
C136 C 0.25818(17) 0.13162(19) 0.7488(5) 0.101(4) Uani 1 1 d GU . .
H13H H 0.2685 0.1396 0.7891 0.121 Uiso 1 1 calc R . .
C137 C 0.24027(18) 0.14649(13) 0.7058(5) 0.090(4) Uani 1 1 d GU . .
H13I H 0.2383 0.1647 0.7168 0.109 Uiso 1 1 calc R . .
C138 C 0.2796(4) 0.0903(4) 0.7831(11) 0.129(6) Uani 1 1 d U . .
O139 O 0.2752(2) 0.0656(2) 0.7869(7) 0.143(4) Uani 1 1 d U . .
N140 N 0.3010(3) 0.0982(3) 0.8107(10) 0.150(5) Uani 1 1 d U . .
H14A H 0.3050 0.1141 0.7950 0.181 Uiso 1 1 calc R . .
C141 C 0.3207(4) 0.0867(4) 0.8631(13) 0.184(8) Uani 1 1 d DU . .
C142 C 0.3382(5) 0.1097(5) 0.8962(14) 0.235(11) Uani 1 1 d DU . .
H14B H 0.3439 0.1208 0.8521 0.352 Uiso 1 1 calc R . .
H14C H 0.3536 0.1023 0.9230 0.352 Uiso 1 1 calc R . .
H14D H 0.3280 0.1201 0.9339 0.352 Uiso 1 1 calc R . .
C143 C 0.3085(5) 0.0737(5) 0.9428(13) 0.215(9) Uani 1 1 d DU . .
H14E H 0.3025 0.0876 0.9786 0.322 Uiso 1 1 calc R . .
H14F H 0.3221 0.0633 0.9694 0.322 Uiso 1 1 calc R . .
H14G H 0.2938 0.0624 0.9286 0.322 Uiso 1 1 calc R . .
C144 C 0.3369(4) 0.0680(5) 0.8039(16) 0.226(9) Uani 1 1 d DU . .
H14H H 0.3300 0.0501 0.8072 0.339 Uiso 1 1 calc R . .
H14I H 0.3555 0.0681 0.8191 0.339 Uiso 1 1 calc R . .
H14J H 0.3351 0.0745 0.7494 0.339 Uiso 1 1 calc R . .
N151 N 0.24248(14) 0.19342(13) 0.4089(4) 0.073(2) Uani 1 1 d GU . .
C152 C 0.26551(14) 0.20735(14) 0.4220(3) 0.081(3) Uani 1 1 d GU . .
H15A H 0.2732 0.2075 0.4733 0.098 Uiso 1 1 calc R . .
C153 C 0.27724(12) 0.22100(14) 0.3600(4) 0.072(3) Uani 1 1 d GU . .
H15B H 0.2930 0.2305 0.3690 0.086 Uiso 1 1 calc R . .
C154 C 0.26594(15) 0.22073(14) 0.2849(4) 0.076(3) Uani 1 1 d GU . .
C155 C 0.24291(15) 0.20681(15) 0.2718(3) 0.073(3) Uani 1 1 d GU . .
H15D H 0.2352 0.2066 0.2204 0.088 Uiso 1 1 calc R . .
C156 C 0.23118(12) 0.19315(14) 0.3338(4) 0.072(3) Uani 1 1 d GU . .
H15E H 0.2154 0.1836 0.3248 0.087 Uiso 1 1 calc R . .
Pt2 Pt 0.209886(10) -0.152072(10) 1.19163(3) 0.07710(17) Uani 1 1 d U . .
C201 C 0.1913(2) -0.1301(2) 1.2757(7) 0.085(3) Uani 1 1 d U . .
H20A H 0.1734 -0.1261 1.2579 0.127 Uiso 1 1 calc R . .
H20B H 0.2009 -0.1136 1.2837 0.127 Uiso 1 1 calc R . .
H20C H 0.1906 -0.1398 1.3257 0.127 Uiso 1 1 calc R . .
C202 C 0.1772(2) -0.1737(2) 1.1864(7) 0.081(3) Uani 1 1 d U . .
H20D H 0.1660 -0.1696 1.2320 0.122 Uiso 1 1 calc R . .
H20E H 0.1818 -0.1924 1.1876 0.122 Uiso 1 1 calc R . .
H20F H 0.1678 -0.1698 1.1371 0.122 Uiso 1 1 calc R . .
N211 N 0.23239(19) -0.17300(19) 1.1034(5) 0.069(2) Uani 1 1 d U . .
C212 C 0.2225(3) -0.1931(2) 1.0634(7) 0.073(3) Uani 1 1 d U . .
H21A H 0.2052 -0.1993 1.0742 0.088 Uiso 1 1 calc R . .
C213 C 0.2376(3) -0.2047(2) 1.0067(8) 0.084(3) Uani 1 1 d U . .
H21B H 0.2303 -0.2189 0.9774 0.101 Uiso 1 1 calc R . .
C214 C 0.2631(3) -0.1969(2) 0.9891(7) 0.078(3) Uani 1 1 d DU . .
C215 C 0.2707(3) -0.1777(2) 1.0361(8) 0.083(4) Uani 1 1 d U . .
H21C H 0.2884 -0.1723 1.0315 0.099 Uiso 1 1 calc R . .
C216 C 0.2558(3) -0.1650(2) 1.0905(7) 0.068(3) Uani 1 1 d U . .
C217 C 0.2652(3) -0.1420(2) 1.1400(7) 0.066(3) Uani 1 1 d U . .
C218 C 0.2893(3) -0.1300(3) 1.1342(8) 0.101(4) Uani 1 1 d U . .
H21D H 0.3013 -0.1370 1.0968 0.122 Uiso 1 1 calc R . .
C219 C 0.2977(3) -0.1084(2) 1.1781(9) 0.092(4) Uani 1 1 d DU . .
C220 C 0.2768(3) -0.0992(3) 1.2290(9) 0.105(4) Uani 1 1 d U . .
H22A H 0.2799 -0.0838 1.2595 0.126 Uiso 1 1 calc R . .
C221 C 0.2519(3) -0.1115(3) 1.2364(8) 0.089(4) Uani 1 1 d U . .
H22B H 0.2394 -0.1058 1.2743 0.107 Uiso 1 1 calc R . .
N222 N 0.24729(18) -0.13109(19) 1.1879(6) 0.076(2) Uani 1 1 d U . .
C223 C 0.2822(3) -0.2106(3) 0.9257(7) 0.105(4) Uani 1 1 d DU . .
C224 C 0.3035(3) -0.1927(3) 0.8992(9) 0.137(6) Uani 1 1 d DU . .
H22C H 0.3194 -0.1961 0.9303 0.205 Uiso 1 1 calc R . .
H22D H 0.2980 -0.1745 0.9069 0.205 Uiso 1 1 calc R . .
H22E H 0.3072 -0.1958 0.8428 0.205 Uiso 1 1 calc R . .
C225 C 0.2630(4) -0.2157(4) 0.8530(10) 0.211(9) Uani 1 1 d DU . .
H22F H 0.2479 -0.2039 0.8566 0.317 Uiso 1 1 calc R . .
H22G H 0.2569 -0.2340 0.8545 0.317 Uiso 1 1 calc R . .
H22H H 0.2723 -0.2126 0.8031 0.317 Uiso 1 1 calc R . .
C226 C 0.2906(3) -0.2368(3) 0.9599(10) 0.139(6) Uani 1 1 d DU . .
H22I H 0.3044 -0.2443 0.9267 0.209 Uiso 1 1 calc R . .
H22J H 0.2755 -0.2487 0.9611 0.209 Uiso 1 1 calc R . .
H22K H 0.2972 -0.2342 1.0140 0.209 Uiso 1 1 calc R . .
C227 C 0.3279(3) -0.0982(3) 1.1812(11) 0.156(6) Uani 1 1 d DU . .
C228 C 0.3293(4) -0.0748(4) 1.2326(15) 0.253(13) Uani 1 1 d DU . .
H22L H 0.3294 -0.0589 1.1996 0.379 Uiso 1 1 calc R . .
H22M H 0.3454 -0.0754 1.2643 0.379 Uiso 1 1 calc R . .
H22N H 0.3141 -0.0744 1.2681 0.379 Uiso 1 1 calc R . .
C229 C 0.3488(4) -0.1193(4) 1.2133(13) 0.235(10) Uani 1 1 d DU . .
H22O H 0.3652 -0.1104 1.2272 0.352 Uiso 1 1 calc R . .
H22P H 0.3522 -0.1323 1.1719 0.352 Uiso 1 1 calc R . .
H22Q H 0.3417 -0.1280 1.2605 0.352 Uiso 1 1 calc R . .
C230 C 0.3343(4) -0.0947(4) 1.0948(10) 0.187(8) Uani 1 1 d DU . .
H23A H 0.3363 -0.0760 1.0830 0.281 Uiso 1 1 calc R . .
H23B H 0.3201 -0.1021 1.0625 0.281 Uiso 1 1 calc R . .
H23C H 0.3507 -0.1039 1.0825 0.281 Uiso 1 1 calc R . .
C231 C 0.2219(2) -0.1785(2) 1.2768(6) 0.076(3) Uani 1 1 d U . .
H23D H 0.2075 -0.1809 1.3152 0.091 Uiso 1 1 calc R . .
H23E H 0.2250 -0.1956 1.2507 0.091 Uiso 1 1 calc R . .
C232 C 0.24635(14) -0.17112(16) 1.3224(5) 0.077(3) Uani 1 1 d GU . .
C233 C 0.27068(17) -0.17979(14) 1.2960(4) 0.082(3) Uani 1 1 d GU . .
H23F H 0.2718 -0.1913 1.2517 0.098 Uiso 1 1 calc R . .
C234 C 0.29339(13) -0.17167(16) 1.3345(5) 0.078(3) Uani 1 1 d GU . .
H23G H 0.3100 -0.1776 1.3164 0.094 Uiso 1 1 calc R . .
C235 C 0.29177(14) -0.15488(16) 1.3993(5) 0.079(3) Uani 1 1 d GU . .
C236 C 0.26744(17) -0.14621(15) 1.4257(4) 0.084(4) Uani 1 1 d GU . .
H23H H 0.2663 -0.1347 1.4701 0.101 Uiso 1 1 calc R . .
C237 C 0.24473(13) -0.15433(17) 1.3873(5) 0.085(4) Uani 1 1 d GU . .
H23I H 0.2281 -0.1484 1.4053 0.102 Uiso 1 1 calc R . .
C238 C 0.3164(3) -0.1464(3) 1.4364(9) 0.096(4) Uani 1 1 d U . .
O239 O 0.33670(19) -0.1597(2) 1.4412(6) 0.105(3) Uani 1 1 d U . .
N240 N 0.3161(2) -0.1231(2) 1.4773(7) 0.122(4) Uani 1 1 d U . .
H24A H 0.3011 -0.1146 1.4766 0.147 Uiso 1 1 calc R . .
C241 C 0.3395(3) -0.1090(4) 1.5267(11) 0.128(5) Uani 1 1 d U . .
C242 C 0.3434(4) -0.1301(4) 1.5942(11) 0.175(7) Uani 1 1 d U . .
H24B H 0.3612 -0.1371 1.5914 0.262 Uiso 1 1 calc R . .
H24C H 0.3307 -0.1443 1.5870 0.262 Uiso 1 1 calc R . .
H24D H 0.3406 -0.1218 1.6461 0.262 Uiso 1 1 calc R . .
C243 C 0.3280(3) -0.0823(3) 1.5548(12) 0.156(7) Uani 1 1 d U . .
H24E H 0.3416 -0.0724 1.5827 0.234 Uiso 1 1 calc R . .
H24F H 0.3132 -0.0855 1.5908 0.234 Uiso 1 1 calc R . .
H24G H 0.3219 -0.0723 1.5087 0.234 Uiso 1 1 calc R . .
C244 C 0.3622(4) -0.1059(4) 1.4659(13) 0.184(8) Uani 1 1 d U . .
H24H H 0.3556 -0.0972 1.4180 0.277 Uiso 1 1 calc R . .
H24I H 0.3690 -0.1233 1.4517 0.277 Uiso 1 1 calc R . .
H24J H 0.3762 -0.0954 1.4895 0.277 Uiso 1 1 calc R . .
N251 N 0.19634(16) -0.12532(14) 1.1002(4) 0.090(3) Uani 1 1 d GU . .
C252 C 0.19728(17) -0.09837(16) 1.1122(4) 0.089(4) Uani 1 1 d GU . .
H25A H 0.2025 -0.0916 1.1623 0.106 Uiso 1 1 calc R . .
C253 C 0.19056(18) -0.08138(12) 1.0510(5) 0.102(4) Uani 1 1 d GU . .
H25B H 0.1912 -0.0630 1.0592 0.122 Uiso 1 1 calc R . .
C254 C 0.18289(18) -0.09133(16) 0.9777(4) 0.086(4) Uani 1 1 d GU . .
C255 C 0.18194(18) -0.11828(18) 0.9657(4) 0.103(4) Uani 1 1 d GU . .
H25C H 0.1767 -0.1251 0.9156 0.124 Uiso 1 1 calc R . .
C256 C 0.18867(17) -0.13528(12) 1.0269(5) 0.093(4) Uani 1 1 d GU . .
H25D H 0.1880 -0.1537 1.0187 0.111 Uiso 1 1 calc R . .
Pt3 Pt 0.166288(16) -0.010561(11) 0.68533(4) 0.1187(3) Uani 1 1 d U . .
C301 C 0.1260(3) -0.0076(3) 0.7005(9) 0.120(4) Uani 1 1 d U . .
H30A H 0.1197 0.0088 0.6767 0.179 Uiso 1 1 calc R . .
H30B H 0.1218 -0.0077 0.7573 0.179 Uiso 1 1 calc R . .
H30C H 0.1174 -0.0225 0.6746 0.179 Uiso 1 1 calc R . .
C302 C 0.1589(4) -0.0399(3) 0.6032(9) 0.138(5) Uani 1 1 d U . .
H30D H 0.1508 -0.0323 0.5558 0.207 Uiso 1 1 calc R . .
H30E H 0.1470 -0.0529 0.6265 0.207 Uiso 1 1 calc R . .
H30F H 0.1754 -0.0484 0.5884 0.207 Uiso 1 1 calc R . .
N311 N 0.2088(3) -0.0100(2) 0.6870(8) 0.120(3) Uani 1 1 d U . .
C312 C 0.2246(4) -0.0261(3) 0.6487(11) 0.126(5) Uani 1 1 d U . .
H31A H 0.2162 -0.0387 0.6156 0.151 Uiso 1 1 calc R . .
C313 C 0.2486(4) -0.0271(4) 0.6501(10) 0.119(5) Uani 1 1 d U . .
H31B H 0.2583 -0.0400 0.6216 0.143 Uiso 1 1 calc R . .
C314 C 0.2599(3) -0.0091(3) 0.6941(11) 0.128(4) Uani 1 1 d DU . .
C315 C 0.2453(4) 0.0103(3) 0.7374(8) 0.104(4) Uani 1 1 d U . .
H31C H 0.2538 0.0232 0.7691 0.125 Uiso 1 1 calc R . .
C316 C 0.2210(4) 0.0093(3) 0.7308(9) 0.106(4) Uani 1 1 d U . .
C317 C 0.2005(4) 0.0264(3) 0.7700(10) 0.112(4) Uani 1 1 d U . .
C318 C 0.2101(3) 0.0462(3) 0.8210(9) 0.115(5) Uani 1 1 d U . .
H31D H 0.2284 0.0490 0.8275 0.138 Uiso 1 1 calc R . .
C319 C 0.1925(4) 0.0609(3) 0.8597(9) 0.107(4) Uani 1 1 d DU . .
C320 C 0.1664(4) 0.0575(3) 0.8531(10) 0.121(5) Uani 1 1 d U . .
H32A H 0.1542 0.0682 0.8805 0.145 Uiso 1 1 calc R . .
C321 C 0.1581(4) 0.0362(3) 0.8013(10) 0.137(5) Uani 1 1 d U . .
H32B H 0.1399 0.0331 0.7937 0.164 Uiso 1 1 calc R . .
N322 N 0.1761(3) 0.0204(2) 0.7630(7) 0.110(3) Uani 1 1 d U . .
C323 C 0.2910(4) -0.0050(4) 0.6997(12) 0.139(5) Uani 1 1 d DU . .
C324 C 0.3104(4) -0.0266(4) 0.6605(11) 0.178(8) Uani 1 1 d U . .
H32C H 0.3122 -0.0232 0.6036 0.268 Uiso 1 1 calc R . .
H32D H 0.3030 -0.0442 0.6683 0.268 Uiso 1 1 calc R . .
H32E H 0.3276 -0.0256 0.6860 0.268 Uiso 1 1 calc R . .
C325 C 0.3023(3) -0.0005(3) 0.7897(10) 0.152(6) Uani 1 1 d U . .
H32F H 0.3215 0.0010 0.7878 0.229 Uiso 1 1 calc R . .
H32G H 0.2974 -0.0153 0.8233 0.229 Uiso 1 1 calc R . .
H32H H 0.2950 0.0157 0.8118 0.229 Uiso 1 1 calc R . .
C326 C 0.2992(3) 0.0197(3) 0.6560(12) 0.154(7) Uani 1 1 d U . .
H32I H 0.2910 0.0200 0.6033 0.232 Uiso 1 1 calc R . .
H32J H 0.3183 0.0200 0.6502 0.232 Uiso 1 1 calc R . .
H32K H 0.2935 0.0352 0.6861 0.232 Uiso 1 1 calc R . .
C327 C 0.1996(3) 0.0851(3) 0.9193(9) 0.135(5) Uani 1 1 d DU . .
C328 C 0.1797(5) 0.0875(5) 0.9860(12) 0.247(11) Uani 1 1 d DU . .
H32L H 0.1888 0.0913 1.0359 0.371 Uiso 1 1 calc R . .
H32M H 0.1701 0.0709 0.9911 0.371 Uiso 1 1 calc R . .
H32N H 0.1674 0.1017 0.9741 0.371 Uiso 1 1 calc R . .
C329 C 0.2271(4) 0.0808(4) 0.9570(12) 0.216(10) Uani 1 1 d DU . .
H32O H 0.2287 0.0915 1.0051 0.324 Uiso 1 1 calc R . .
H32P H 0.2407 0.0860 0.9189 0.324 Uiso 1 1 calc R . .
H32Q H 0.2293 0.0623 0.9707 0.324 Uiso 1 1 calc R . .
C330 C 0.1988(4) 0.1097(3) 0.8683(9) 0.143(6) Uani 1 1 d DU . .
H33A H 0.1815 0.1181 0.8733 0.215 Uiso 1 1 calc R . .
H33B H 0.2019 0.1050 0.8127 0.215 Uiso 1 1 calc R . .
H33C H 0.2124 0.1220 0.8861 0.215 Uiso 1 1 calc R . .
C331 C 0.1612(3) 0.0141(3) 0.5913(8) 0.112(4) Uani 1 1 d U . .
H33D H 0.1484 0.0064 0.5537 0.135 Uiso 1 1 calc R . .
H33E H 0.1542 0.0311 0.6101 0.135 Uiso 1 1 calc R . .
C332 C 0.18924(18) 0.0187(2) 0.5464(6) 0.106(4) Uani 1 1 d GU . .
C333 C 0.2063(2) 0.03890(17) 0.5664(5) 0.123(5) Uani 1 1 d GU . .
H33F H 0.2018 0.0508 0.6075 0.148 Uiso 1 1 calc R . .
C334 C 0.2300(2) 0.04166(16) 0.5263(6) 0.095(4) Uani 1 1 d GU . .
H33G H 0.2416 0.0555 0.5399 0.114 Uiso 1 1 calc R . .
C335 C 0.23656(18) 0.0242(2) 0.4662(6) 0.113(5) Uani 1 1 d GU . .
C336 C 0.2195(2) 0.00397(18) 0.4462(5) 0.123(5) Uani 1 1 d GU . .
H33H H 0.2240 -0.0080 0.4051 0.148 Uiso 1 1 calc R . .
C337 C 0.1959(2) 0.00122(16) 0.4863(6) 0.115(5) Uani 1 1 d GU . .
H33I H 0.1842 -0.0126 0.4726 0.138 Uiso 1 1 calc R . .
C338 C 0.2610(5) 0.0271(5) 0.4281(13) 0.158(7) Uani 1 1 d U . .
O339 O 0.2718(3) 0.0499(2) 0.4230(9) 0.157(5) Uani 1 1 d U . .
N340 N 0.2742(4) 0.0063(3) 0.3911(11) 0.190(7) Uani 1 1 d U . .
H34A H 0.2651 -0.0082 0.3877 0.228 Uiso 1 1 calc R . .
C341 C 0.3014(5) 0.0047(5) 0.3562(17) 0.191(8) Uani 1 1 d U . .
C342 C 0.3037(6) -0.0244(5) 0.353(3) 0.37(2) Uani 1 1 d U . .
H34B H 0.2927 -0.0312 0.3096 0.554 Uiso 1 1 calc R . .
H34C H 0.2980 -0.0320 0.4032 0.554 Uiso 1 1 calc R . .
H34D H 0.3221 -0.0293 0.3428 0.554 Uiso 1 1 calc R . .
C343 C 0.2965(5) 0.0257(6) 0.2832(16) 0.273(13) Uani 1 1 d U . .
H34E H 0.3083 0.0215 0.2389 0.409 Uiso 1 1 calc R . .
H34F H 0.3002 0.0435 0.3021 0.409 Uiso 1 1 calc R . .
H34G H 0.2783 0.0246 0.2654 0.409 Uiso 1 1 calc R . .
C344 C 0.3244(5) 0.0158(6) 0.416(2) 0.282(15) Uani 1 1 d U . .
H34H H 0.3267 0.0036 0.4604 0.423 Uiso 1 1 calc R . .
H34I H 0.3193 0.0330 0.4363 0.423 Uiso 1 1 calc R . .
H34J H 0.3409 0.0173 0.3866 0.423 Uiso 1 1 calc R . .
N351 N 0.16828(18) -0.03865(16) 0.7817(5) 0.102(3) Uani 1 1 d GU . .
C352 C 0.16057(18) -0.03177(15) 0.8581(6) 0.115(5) Uani 1 1 d GU . .
H35A H 0.1521 -0.0155 0.8673 0.138 Uiso 1 1 calc R . .
C353 C 0.1653(2) -0.0487(2) 0.9211(4) 0.110(5) Uani 1 1 d GU . .
H35B H 0.1600 -0.0440 0.9733 0.132 Uiso 1 1 calc R . .
C354 C 0.1778(2) -0.07258(18) 0.9077(5) 0.125(5) Uani 1 1 d GU . .
C355 C 0.1855(2) -0.07945(15) 0.8313(6) 0.118(5) Uani 1 1 d GU . .
H35C H 0.1940 -0.0957 0.8222 0.141 Uiso 1 1 calc R . .
C356 C 0.1807(2) -0.06249(19) 0.7683(4) 0.131(6) Uani 1 1 d GU . .
H35D H 0.1860 -0.0672 0.7161 0.158 Uiso 1 1 calc R . .
P400 P 0.06984(9) 0.25074(13) 0.5521(3) 0.1352(18) Uani 1 1 d U . .
F401 F 0.05528(18) 0.2455(2) 0.6348(6) 0.156(3) Uani 1 1 d U . .
F402 F 0.09468(15) 0.23330(19) 0.5839(5) 0.128(3) Uani 1 1 d U . .
F403 F 0.05807(17) 0.2242(2) 0.5121(6) 0.169(3) Uani 1 1 d U . .
F404 F 0.04536(16) 0.2676(3) 0.5223(6) 0.176(4) Uani 1 1 d U . .
F405 F 0.08201(17) 0.2773(2) 0.5924(5) 0.143(3) Uani 1 1 d U . .
F406 F 0.08506(17) 0.2573(2) 0.4700(5) 0.142(3) Uani 1 1 d U . .
P500 P 0.19710(10) 0.16463(9) 1.1122(3) 0.1156(15) Uani 1 1 d U . .
F501 F 0.19563(19) 0.16384(16) 1.0159(5) 0.136(3) Uani 1 1 d U . .
F502 F 0.17913(19) 0.19111(19) 1.1119(6) 0.148(3) Uani 1 1 d U . .
F503 F 0.22325(19) 0.18402(19) 1.1038(5) 0.144(3) Uani 1 1 d U . .
F504 F 0.2153(2) 0.13753(18) 1.1071(6) 0.148(3) Uani 1 1 d U . .
F505 F 0.17292(19) 0.1466(2) 1.1193(7) 0.166(4) Uani 1 1 d U . .
F506 F 0.1992(2) 0.1661(2) 1.2048(5) 0.155(3) Uani 1 1 d U . .
P600 P 0.32408(13) 0.17592(13) 0.7500 0.130(2) Uani 1 2 d SU . .
F601 F 0.32112(18) 0.20481(18) 0.7849(5) 0.141(3) Uani 1 1 d U . .
F602 F 0.35354(19) 0.17300(19) 0.7845(5) 0.150(3) Uani 1 1 d U . .
F603 F 0.31377(18) 0.16566(19) 0.8344(5) 0.140(3) Uani 1 1 d U . .
Cl Cl 0.24770(18) -0.24223(14) 1.1827(7) 0.152(4) Uani 0.50 1 d P . .

loop_
_atom_site_aniso_label
_atom_site_aniso_U_11
_atom_site_aniso_U_22
_atom_site_aniso_U_33
_atom_site_aniso_U_23
_atom_site_aniso_U_13
_atom_site_aniso_U_12
Pt1 0.0976(4) 0.0712(3) 0.0580(3) -0.0011(3) 0.0046(3) -0.0069(3)
C101 0.075(8) 0.075(7) 0.065(6) 0.004(5) 0.012(6) -0.010(6)
C102 0.082(6) 0.093(8) 0.069(8) 0.002(7) 0.004(6) -0.011(5)
N111 0.101(7) 0.090(7) 0.076(7) -0.007(5) 0.009(6) -0.021(5)
C112 0.092(9) 0.085(10) 0.111(11) -0.011(7) 0.005(7) -0.011(7)
C113 0.146(13) 0.120(13) 0.113(13) -0.027(9) -0.025(10) -0.009(9)
C114 0.165(14) 0.104(10) 0.090(11) -0.017(8) -0.022(10) 0.008(8)
C115 0.147(12) 0.086(9) 0.078(10) -0.007(7) -0.001(8) -0.020(8)
C116 0.104(9) 0.082(9) 0.074(9) -0.004(7) 0.007(7) -0.002(7)
C117 0.102(8) 0.085(9) 0.070(9) -0.011(7) 0.022(7) 0.001(6)
C118 0.098(9) 0.091(10) 0.104(11) -0.012(8) 0.009(8) 0.001(7)
C119 0.099(8) 0.120(10) 0.094(11) -0.007(8) 0.017(8) -0.001(7)
C120 0.083(8) 0.151(12) 0.065(9) -0.023(8) 0.004(7) 0.001(8)
C121 0.092(8) 0.114(11) 0.070(9) -0.001(7) 0.011(7) -0.005(7)
N122 0.101(6) 0.073(6) 0.069(7) -0.003(5) 0.000(5) -0.001(5)
C123 0.194(18) 0.159(15) 0.132(15) -0.058(10) -0.045(11) -0.011(9)
C124 0.32(2) 0.23(3) 0.26(3) -0.15(2) -0.052(18) 0.084(17)
C125 0.37(3) 0.139(16) 0.18(2) 0.032(15) -0.078(19) -0.073(16)
C126 0.242(19) 0.147(15) 0.080(11) -0.022(9) -0.025(11) -0.052(12)
C127 0.101(10) 0.167(13) 0.150(13) -0.027(10) 0.004(11) 0.023(8)
C128 0.181(19) 0.22(2) 0.199(14) -0.090(14) 0.060(15) 0.014(16)
C129 0.24(2) 0.108(12) 0.206(18) -0.016(11) -0.053(16) 0.014(11)
C130 0.126(11) 0.182(18) 0.214(19) -0.014(14) -0.028(13) 0.010(11)
C131 0.088(9) 0.075(8) 0.087(7) -0.001(6) 0.009(5) -0.009(6)
C132 0.093(9) 0.090(8) 0.062(8) 0.008(6) 0.009(6) -0.012(7)
C133 0.135(12) 0.089(8) 0.061(8) 0.001(7) -0.003(7) 0.002(8)
C134 0.104(12) 0.109(10) 0.109(12) -0.028(8) -0.004(7) 0.021(8)
C135 0.100(10) 0.086(8) 0.099(10) -0.009(7) 0.002(7) -0.002(8)
C136 0.106(11) 0.102(8) 0.094(10) -0.008(8) -0.002(7) -0.001(8)
C137 0.105(11) 0.090(9) 0.077(10) 0.000(7) 0.007(6) -0.006(7)
C138 0.146(14) 0.111(9) 0.130(15) 0.012(12) -0.023(10) 0.005(10)
O139 0.156(10) 0.119(8) 0.152(11) 0.022(8) -0.032(8) -0.002(8)
N140 0.157(13) 0.141(11) 0.154(12) 0.006(10) -0.047(10) -0.005(9)
C141 0.16(2) 0.19(2) 0.20(2) 0.001(13) -0.061(12) 0.016(11)
C142 0.25(3) 0.23(2) 0.22(2) -0.013(16) -0.132(19) 0.000(16)
C143 0.27(3) 0.20(2) 0.175(17) 0.018(14) -0.068(16) 0.058(16)
C144 0.18(2) 0.23(2) 0.27(3) -0.026(19) -0.033(18) 0.029(14)
N151 0.085(7) 0.066(6) 0.068(5) -0.002(5) 0.000(5) 0.000(5)
C152 0.090(9) 0.093(10) 0.061(7) -0.003(7) 0.004(6) -0.015(6)
C153 0.101(9) 0.069(8) 0.047(6) 0.004(6) 0.007(6) -0.004(6)
C154 0.067(8) 0.098(10) 0.062(6) -0.005(6) 0.007(5) -0.005(6)
C155 0.083(8) 0.068(9) 0.069(7) 0.003(6) -0.007(6) 0.009(6)
C156 0.070(8) 0.084(9) 0.063(6) 0.013(6) 0.000(5) -0.004(6)
Pt2 0.0916(4) 0.0748(3) 0.0649(3) -0.0019(3) 0.0025(3) 0.0043(3)
C201 0.088(8) 0.087(8) 0.079(7) 0.000(6) 0.008(6) 0.020(6)
C202 0.093(7) 0.086(7) 0.066(8) -0.003(7) 0.016(6) 0.008(6)
N211 0.069(6) 0.070(6) 0.067(6) 0.005(4) 0.002(5) -0.008(5)
C212 0.076(8) 0.074(9) 0.070(9) 0.004(6) -0.007(6) -0.005(6)
C213 0.109(8) 0.080(9) 0.062(8) -0.001(7) -0.007(7) -0.008(7)
C214 0.105(8) 0.065(7) 0.064(7) 0.003(5) 0.007(7) -0.015(6)
C215 0.088(8) 0.068(9) 0.091(10) -0.016(6) 0.006(7) 0.011(7)
C216 0.081(7) 0.071(8) 0.052(7) 0.005(5) 0.008(6) -0.006(6)
C217 0.084(7) 0.049(7) 0.065(8) -0.008(5) -0.005(6) 0.011(5)
C218 0.100(9) 0.126(12) 0.078(9) -0.018(8) 0.017(8) -0.019(8)
C219 0.118(8) 0.063(8) 0.095(10) 0.005(7) 0.003(7) -0.007(6)
C220 0.108(9) 0.091(10) 0.116(12) -0.011(8) -0.010(8) -0.001(7)
C221 0.113(9) 0.074(9) 0.080(9) -0.019(6) 0.003(8) -0.002(7)
N222 0.084(5) 0.079(6) 0.066(6) -0.012(5) 0.006(5) 0.009(5)
C223 0.136(11) 0.098(9) 0.082(9) -0.013(7) 0.015(7) -0.012(8)
C224 0.182(14) 0.120(12) 0.108(12) 0.013(10) 0.075(10) -0.003(10)
C225 0.27(2) 0.26(2) 0.102(12) -0.077(14) -0.036(12) 0.004(17)
C226 0.156(15) 0.085(9) 0.178(16) -0.003(9) 0.046(11) 0.012(9)
C227 0.130(9) 0.159(15) 0.177(15) -0.028(13) 0.027(12) -0.047(9)
C228 0.153(19) 0.29(2) 0.31(3) -0.17(2) 0.010(19) -0.082(15)
C229 0.133(13) 0.33(3) 0.24(2) 0.00(2) -0.010(17) 0.010(17)
C230 0.172(18) 0.19(2) 0.196(15) -0.008(14) 0.052(14) -0.083(15)
C231 0.087(7) 0.081(8) 0.059(6) -0.008(5) 0.022(5) 0.007(6)
C232 0.098(7) 0.072(8) 0.061(7) 0.008(5) 0.007(6) -0.005(7)
C233 0.096(7) 0.082(9) 0.068(8) 0.006(6) -0.004(6) 0.013(7)
C234 0.091(7) 0.075(9) 0.068(8) 0.002(6) -0.007(6) 0.021(7)
C235 0.091(7) 0.058(8) 0.088(9) -0.003(6) -0.003(7) 0.011(7)
C236 0.102(7) 0.085(10) 0.065(8) -0.013(7) -0.002(7) 0.014(8)
C237 0.092(8) 0.095(10) 0.068(8) -0.019(6) -0.006(7) 0.017(8)
C238 0.102(8) 0.088(10) 0.097(11) -0.010(8) -0.006(9) 0.000(8)
O239 0.092(6) 0.116(8) 0.107(7) -0.027(6) -0.002(6) 0.005(6)
N240 0.124(9) 0.111(9) 0.131(10) -0.039(7) -0.018(7) 0.008(7)
C241 0.099(11) 0.128(12) 0.155(15) -0.045(8) -0.023(8) 0.004(9)
C242 0.22(2) 0.171(15) 0.135(14) -0.047(10) -0.063(12) 0.025(15)
C243 0.155(16) 0.124(11) 0.189(18) -0.067(11) 0.011(13) -0.021(10)
C244 0.154(14) 0.175(18) 0.22(2) -0.076(14) 0.036(13) -0.029(13)
N251 0.117(8) 0.074(6) 0.080(6) -0.003(5) -0.008(6) 0.000(6)
C252 0.117(11) 0.066(6) 0.083(8) -0.006(6) 0.007(8) 0.033(8)
C253 0.136(13) 0.077(8) 0.093(8) 0.003(6) -0.013(9) -0.008(9)
C254 0.099(10) 0.079(7) 0.080(7) -0.007(6) 0.008(7) 0.023(8)
C255 0.139(13) 0.082(7) 0.088(8) -0.005(6) -0.010(8) 0.008(10)
C256 0.106(10) 0.084(8) 0.088(8) -0.011(6) -0.019(8) 0.020(8)
Pt3 0.2070(7) 0.0668(4) 0.0824(4) 0.0011(3) -0.0326(5) 0.0029(4)
C301 0.171(6) 0.091(10) 0.097(10) 0.023(8) -0.035(7) -0.021(7)
C302 0.220(14) 0.084(8) 0.110(9) -0.009(7) -0.033(11) -0.020(10)
N311 0.188(6) 0.088(8) 0.084(8) -0.005(6) -0.016(6) 0.002(6)
C312 0.207(9) 0.063(10) 0.108(13) -0.003(7) -0.033(14) 0.024(12)
C313 0.201(10) 0.091(12) 0.067(10) 0.000(7) -0.013(13) 0.020(12)
C314 0.178(9) 0.116(12) 0.092(12) -0.013(9) -0.006(10) 0.018(9)
C315 0.176(8) 0.089(10) 0.049(8) 0.009(6) -0.029(10) 0.028(10)
C316 0.173(7) 0.065(9) 0.078(10) 0.002(6) -0.043(10) 0.031(9)
C317 0.162(9) 0.066(10) 0.108(12) -0.003(7) -0.006(10) -0.006(9)
C318 0.144(10) 0.090(11) 0.111(12) -0.020(7) 0.019(10) 0.000(8)
C319 0.137(11) 0.070(8) 0.113(11) -0.001(7) 0.009(10) 0.017(9)
C320 0.148(10) 0.099(11) 0.115(13) -0.013(8) -0.006(11) 0.034(10)
C321 0.176(11) 0.112(13) 0.123(14) -0.019(9) -0.019(11) 0.012(10)
N322 0.159(8) 0.083(7) 0.087(7) -0.004(5) -0.004(8) -0.008(7)
C323 0.170(10) 0.133(12) 0.114(11) 0.015(10) -0.002(11) 0.021(11)
C324 0.224(16) 0.145(13) 0.166(16) 0.026(12) 0.058(15) 0.051(14)
C325 0.162(15) 0.138(14) 0.158(11) -0.001(11) -0.031(12) -0.004(12)
C326 0.141(13) 0.127(11) 0.195(17) 0.027(11) -0.058(13) 0.010(11)
C327 0.193(15) 0.087(9) 0.124(14) -0.019(7) -0.003(9) 0.013(10)
C328 0.35(2) 0.26(3) 0.138(18) -0.079(14) 0.079(17) -0.07(2)
C329 0.290(19) 0.141(17) 0.22(2) -0.065(15) -0.123(16) 0.059(17)
C330 0.213(19) 0.074(8) 0.142(14) -0.018(8) -0.017(12) 0.004(11)
C331 0.168(10) 0.083(8) 0.086(7) -0.008(6) -0.015(7) 0.003(8)
C332 0.150(11) 0.081(10) 0.088(9) -0.003(6) -0.027(7) 0.009(8)
C333 0.175(14) 0.086(11) 0.108(12) -0.022(9) -0.001(10) -0.013(10)
C334 0.127(10) 0.054(8) 0.104(11) 0.005(6) -0.032(7) 0.027(7)
C335 0.171(12) 0.063(9) 0.106(12) 0.004(7) -0.005(9) 0.007(8)
C336 0.182(14) 0.080(10) 0.107(12) -0.015(9) 0.010(9) -0.006(9)
C337 0.187(13) 0.064(9) 0.094(11) -0.002(7) 0.006(9) 0.002(9)
C338 0.193(16) 0.132(13) 0.149(17) -0.031(14) 0.031(13) -0.015(11)
O339 0.153(10) 0.115(8) 0.204(13) -0.019(9) 0.022(9) 0.010(7)
N340 0.208(15) 0.141(11) 0.222(18) -0.044(12) 0.054(13) -0.015(12)
C341 0.199(18) 0.129(14) 0.25(3) -0.019(14) 0.053(16) 0.017(17)
C342 0.32(3) 0.127(14) 0.66(6) -0.05(2) 0.13(4) 0.023(19)
C343 0.28(3) 0.30(3) 0.24(3) 0.05(2) 0.079(19) 0.05(3)
C344 0.191(18) 0.27(3) 0.38(4) -0.06(3) -0.04(2) 0.08(2)
N351 0.128(9) 0.085(6) 0.092(6) -0.008(5) -0.013(6) -0.002(6)
C352 0.162(15) 0.097(10) 0.086(7) 0.002(7) -0.024(10) 0.014(9)
C353 0.143(14) 0.085(9) 0.102(8) 0.007(7) 0.012(10) 0.016(9)
C354 0.160(15) 0.101(10) 0.113(8) 0.020(8) 0.002(10) 0.028(10)
C355 0.161(14) 0.104(10) 0.087(8) 0.006(7) -0.007(10) 0.008(10)
C356 0.217(19) 0.068(9) 0.109(9) 0.005(7) -0.012(11) 0.001(9)
P400 0.080(3) 0.224(6) 0.102(3) 0.017(4) -0.024(3) -0.034(3)
F401 0.121(7) 0.217(10) 0.130(6) 0.001(6) 0.017(5) -0.012(6)
F402 0.074(5) 0.204(7) 0.107(6) 0.003(5) -0.031(4) -0.023(5)
F403 0.120(7) 0.258(8) 0.129(7) 0.011(6) -0.070(6) -0.073(6)
F404 0.079(5) 0.321(10) 0.127(7) 0.011(7) -0.045(5) 0.002(6)
F405 0.121(7) 0.202(7) 0.107(6) -0.003(5) -0.018(5) -0.017(5)
F406 0.116(6) 0.214(9) 0.096(5) 0.013(5) -0.006(4) -0.011(6)
P500 0.147(4) 0.104(3) 0.095(3) 0.005(3) -0.039(3) -0.038(3)
F501 0.182(8) 0.121(6) 0.104(5) -0.027(4) -0.035(5) -0.011(5)
F502 0.169(7) 0.135(6) 0.139(7) -0.033(6) -0.010(6) -0.001(5)
F503 0.156(6) 0.158(7) 0.120(6) -0.010(6) -0.014(6) -0.069(6)
F504 0.173(7) 0.112(6) 0.160(8) 0.017(5) -0.040(7) -0.012(5)
F505 0.143(6) 0.158(7) 0.198(9) 0.017(7) -0.024(7) -0.061(6)
F506 0.185(9) 0.189(8) 0.090(5) 0.030(5) -0.021(5) -0.071(6)
P600 0.156(4) 0.156(4) 0.078(4) -0.003(3) -0.003(3) -0.031(5)
F601 0.153(7) 0.139(6) 0.131(8) -0.041(5) -0.001(6) -0.015(6)
F602 0.141(6) 0.181(9) 0.127(8) 0.019(6) 0.031(5) -0.012(6)
F603 0.142(7) 0.188(8) 0.090(6) 0.021(5) 0.007(5) -0.020(7)
Cl 0.154(8) 0.066(5) 0.237(10) -0.059(6) 0.036(8) 0.006(5)

loop_
_atom_type_symbol
_atom_type_description
_atom_type_scat_dispersion_real
_atom_type_scat_dispersion_imag
_atom_type_scat_source
C C 0.0033 0.0016 'International Tables Vol C Tables 4.2.6.8 and 6.1.1.4'
H H 0.0000 0.0000 'International Tables Vol C Tables 4.2.6.8 and 6.1.1.4'
N N 0.0061 0.0033 'International Tables Vol C Tables 4.2.6.8 and 6.1.1.4'
O O 0.0106 0.0060 'International Tables Vol C Tables 4.2.6.8 and 6.1.1.4'
F F 0.0171 0.0103 'International Tables Vol C Tables 4.2.6.8 and 6.1.1.4'
P P 0.1023 0.0942 'International Tables Vol C Tables 4.2.6.8 and 6.1.1.4'
Pt Pt -1.7033 8.3905 'International Tables Vol C Tables 4.2.6.8 and 6.1.1.4'
Cl Cl 0.1484 0.1585 'International Tables Vol C Tables 4.2.6.8 and 6.1.1.4'

loop_
_geom_angle_atom_site_label_1
_geom_angle_atom_site_label_2
_geom_angle_atom_site_label_3
_geom_angle
_geom_angle_site_symmetry_1
_geom_angle_site_symmetry_3
_geom_angle_publ_flag
C101 Pt1 C102 86.5(5) . . ?
C101 Pt1 C131 89.9(5) . . ?
C102 Pt1 C131 86.7(5) . . ?
C101 Pt1 N122 101.3(4) . . ?
C102 Pt1 N122 172.2(5) . . ?
C131 Pt1 N122 93.3(4) . . ?
C101 Pt1 N111 173.5(5) . . ?
C102 Pt1 N111 99.8(5) . . ?
C131 Pt1 N111 88.7(5) . . ?
N122 Pt1 N111 72.4(5) . . ?
C101 Pt1 N151 90.8(4) . . ?
C102 Pt1 N151 92.3(4) . . ?
C131 Pt1 N151 178.7(4) . . ?
N122 Pt1 N151 87.6(3) . . ?
N111 Pt1 N151 90.7(3) . . ?
Pt1 C101 H10A 109.5 . . ?
Pt1 C101 H10B 109.5 . . ?
H10A C101 H10B 109.5 . . ?
Pt1 C101 H10C 109.5 . . ?
H10A C101 H10C 109.5 . . ?
H10B C101 H10C 109.5 . . ?
Pt1 C102 H10D 109.5 . . ?
Pt1 C102 H10E 109.5 . . ?
H10D C102 H10E 109.5 . . ?
Pt1 C102 H10F 109.5 . . ?
H10D C102 H10F 109.5 . . ?
H10E C102 H10F 109.5 . . ?
C116 N111 C112 121.4(13) . . ?
C116 N111 Pt1 117.9(11) . . ?
C112 N111 Pt1 120.7(10) . . ?
C113 C112 N111 118.8(15) . . ?
C113 C112 H11A 120.6 . . ?
N111 C112 H11A 120.6 . . ?
C112 C113 C114 123.3(17) . . ?
C112 C113 H11B 118.3 . . ?
C114 C113 H11B 118.3 . . ?
C113 C114 C115 113.8(15) . . ?
C113 C114 C123 124.1(16) . . ?
C115 C114 C123 122.0(15) . . ?
C114 C115 C116 124.7(16) . . ?
C114 C115 H11C 117.6 . . ?
C116 C115 H11C 117.6 . . ?
N111 C116 C115 117.9(15) . . ?
N111 C116 C117 117.2(14) . . ?
C115 C116 C117 124.7(15) . . ?
N122 C117 C118 125.7(15) . . ?
N122 C117 C116 110.6(13) . . ?
C118 C117 C116 123.4(14) . . ?
C117 C118 C119 118.5(14) . . ?
C117 C118 H11D 120.8 . . ?
C119 C118 H11D 120.8 . . ?
C120 C119 C118 118.9(13) . . ?
C120 C119 C127 122.7(14) . . ?
C118 C119 C127 118.4(13) . . ?
C121 C120 C119 114.3(14) . . ?
C121 C120 H12A 122.9 . . ?
C119 C120 H12A 122.9 . . ?
C120 C121 N122 126.9(14) . . ?
C120 C121 H12B 116.6 . . ?
N122 C121 H12B 116.6 . . ?
C117 N122 C121 115.4(13) . . ?
C117 N122 Pt1 121.6(10) . . ?
C121 N122 Pt1 122.7(9) . . ?
C124 C123 C126 117.9(16) . . ?
C124 C123 C125 108.0(16) . . ?
C126 C123 C125 106.5(13) . . ?
C124 C123 C114 113.8(15) . . ?
C126 C123 C114 103.9(13) . . ?
C125 C123 C114 106.0(14) . . ?
C123 C124 H12C 109.5 . . ?
C123 C124 H12D 109.5 . . ?
H12C C124 H12D 109.5 . . ?
C123 C124 H12E 109.5 . . ?
H12C C124 H12E 109.5 . . ?
H12D C124 H12E 109.5 . . ?
C123 C125 H12F 109.5 . . ?
C123 C125 H12G 109.5 . . ?
H12F C125 H12G 109.5 . . ?
C123 C125 H12H 109.5 . . ?
H12F C125 H12H 109.5 . . ?
H12G C125 H12H 109.5 . . ?
C123 C126 H12I 109.5 . . ?
C123 C126 H12J 109.5 . . ?
H12I C126 H12J 109.5 . . ?
C123 C126 H12K 109.5 . . ?
H12I C126 H12K 109.5 . . ?
H12J C126 H12K 109.5 . . ?
C130 C127 C128 116.6(14) . . ?
C130 C127 C129 108.8(14) . . ?
C128 C127 C129 113.7(15) . . ?
C130 C127 C119 104.6(13) . . ?
C128 C127 C119 105.1(14) . . ?
C129 C127 C119 107.1(13) . . ?
C127 C128 H12L 109.5 . . ?
C127 C128 H12M 109.5 . . ?
H12L C128 H12M 109.5 . . ?
C127 C128 H12N 109.5 . . ?
H12L C128 H12N 109.5 . . ?
H12M C128 H12N 109.5 . . ?
C127 C129 H12O 109.5 . . ?
C127 C129 H12P 109.5 . . ?
H12O C129 H12P 109.5 . . ?
C127 C129 H12Q 109.5 . . ?
H12O C129 H12Q 109.5 . . ?
H12P C129 H12Q 109.5 . . ?
C127 C130 H13A 109.5 . . ?
C127 C130 H13B 109.5 . . ?
H13A C130 H13B 109.5 . . ?
C127 C130 H13C 109.5 . . ?
H13A C130 H13C 109.5 . . ?
H13B C130 H13C 109.5 . . ?
C132 C131 Pt1 114.7(8) . . ?
C132 C131 H13D 108.6 . . ?
Pt1 C131 H13D 108.6 . . ?
C132 C131 H13E 108.6 . . ?
Pt1 C131 H13E 108.6 . . ?
H13D C131 H13E 107.6 . . ?
C133 C132 C137 120.0 . . ?
C133 C132 C131 120.0(8) . . ?
C137 C132 C131 119.9(8) . . ?
C134 C133 C132 120.0 . . ?
C134 C133 H13F 120.0 . . ?
C132 C133 H13F 120.0 . . ?
C135 C134 C133 120.0 . . ?
C135 C134 H13G 120.0 . . ?
C133 C134 H13G 120.0 . . ?
C134 C135 C136 120.0 . . ?
C134 C135 C138 123.0(10) . . ?
C136 C135 C138 117.0(10) . . ?
C137 C136 C135 120.0 . . ?
C137 C136 H13H 120.0 . . ?
C135 C136 H13H 120.0 . . ?
C136 C137 C132 120.0 . . ?
C136 C137 H13I 120.0 . . ?
C132 C137 H13I 120.0 . . ?
N140 C138 O139 116.8(19) . . ?
N140 C138 C135 127.4(18) . . ?
O139 C138 C135 114.7(17) . . ?
C138 N140 C141 134.2(18) . . ?
C138 N140 H14A 112.9 . . ?
C141 N140 H14A 112.9 . . ?
N140 C141 C142 108.0(17) . . ?
N140 C141 C144 102.5(17) . . ?
C142 C141 C144 111.6(19) . . ?
N140 C141 C143 113.7(17) . . ?
C142 C141 C143 103.2(19) . . ?
C144 C141 C143 118(2) . . ?
C141 C142 H14B 109.5 . . ?
C141 C142 H14C 109.5 . . ?
H14B C142 H14C 109.5 . . ?
C141 C142 H14D 109.5 . . ?
H14B C142 H14D 109.5 . . ?
H14C C142 H14D 109.5 . . ?
C141 C143 H14E 109.5 . . ?
C141 C143 H14F 109.5 . . ?
H14E C143 H14F 109.5 . . ?
C141 C143 H14G 109.5 . . ?
H14E C143 H14G 109.5 . . ?
H14F C143 H14G 109.5 . . ?
C141 C144 H14H 109.5 . . ?
C141 C144 H14I 109.5 . . ?
H14H C144 H14I 109.5 . . ?
C141 C144 H14J 109.5 . . ?
H14H C144 H14J 109.5 . . ?
H14I C144 H14J 109.5 . . ?
C152 N151 C156 120.0 . . ?
C152 N151 Pt1 119.4(4) . . ?
C156 N151 Pt1 120.6(4) . . ?
C153 C152 N151 120.0 . . ?
C153 C152 H15A 120.0 . . ?
N151 C152 H15A 120.0 . . ?
C152 C153 C154 120.0 . . ?
C152 C153 H15B 120.0 . . ?
C154 C153 H15B 120.0 . . ?
C155 C154 C153 120.0 . . ?
C155 C154 C154 118.9(9) . 8 ?
C153 C154 C154 121.0(9) . 8 ?
C154 C155 C156 120.0 . . ?
C154 C155 H15D 120.0 . . ?
C156 C155 H15D 120.0 . . ?
C155 C156 N151 120.0 . . ?
C155 C156 H15E 120.0 . . ?
N151 C156 H15E 120.0 . . ?
C202 Pt2 C201 86.9(5) . . ?
C202 Pt2 C231 85.3(5) . . ?
C201 Pt2 C231 90.9(5) . . ?
C202 Pt2 N211 98.0(4) . . ?
C201 Pt2 N211 175.0(5) . . ?
C231 Pt2 N211 89.9(4) . . ?
C202 Pt2 N251 92.9(4) . . ?
C201 Pt2 N251 89.9(4) . . ?
C231 Pt2 N251 178.0(4) . . ?
N211 Pt2 N251 89.5(3) . . ?
C202 Pt2 N222 174.1(4) . . ?
C201 Pt2 N222 99.0(5) . . ?
C231 Pt2 N222 94.6(4) . . ?
N211 Pt2 N222 76.0(4) . . ?
N251 Pt2 N222 87.1(3) . . ?
Pt2 C201 H20A 109.5 . . ?
Pt2 C201 H20B 109.5 . . ?
H20A C201 H20B 109.5 . . ?
Pt2 C201 H20C 109.5 . . ?
H20A C201 H20C 109.5 . . ?
H20B C201 H20C 109.5 . . ?
Pt2 C202 H20D 109.5 . . ?
Pt2 C202 H20E 109.5 . . ?
H20D C202 H20E 109.5 . . ?
Pt2 C202 H20F 109.5 . . ?
H20D C202 H20F 109.5 . . ?
H20E C202 H20F 109.5 . . ?
C216 N211 C212 121.0(11) . . ?
C216 N211 Pt2 117.1(9) . . ?
C212 N211 Pt2 121.9(9) . . ?
N211 C212 C213 118.3(12) . . ?
N211 C212 H21A 120.8 . . ?
C213 C212 H21A 120.8 . . ?
C212 C213 C214 123.7(13) . . ?
C212 C213 H21B 118.2 . . ?
C214 C213 H21B 118.2 . . ?
C215 C214 C213 110.9(12) . . ?
C215 C214 C223 123.1(12) . . ?
C213 C214 C223 125.7(11) . . ?
C214 C215 C216 126.8(13) . . ?
C214 C215 H21C 116.6 . . ?
C216 C215 H21C 116.6 . . ?
N211 C216 C215 119.0(12) . . ?
N211 C216 C217 116.5(11) . . ?
C215 C216 C217 124.5(12) . . ?
N222 C217 C218 117.9(11) . . ?
N222 C217 C216 115.9(11) . . ?
C218 C217 C216 125.9(12) . . ?
C217 C218 C219 126.0(13) . . ?
C217 C218 H21D 117.0 . . ?
C219 C218 H21D 117.0 . . ?
C218 C219 C220 110.1(12) . . ?
C218 C219 C227 124.1(13) . . ?
C220 C219 C227 125.1(13) . . ?
C221 C220 C219 124.5(13) . . ?
C221 C220 H22A 117.7 . . ?
C219 C220 H22A 117.7 . . ?
N222 C221 C220 116.3(13) . . ?
N222 C221 H22B 121.8 . . ?
C220 C221 H22B 121.8 . . ?
C221 N222 C217 124.6(11) . . ?
C221 N222 Pt2 120.8(9) . . ?
C217 N222 Pt2 114.1(8) . . ?
C224 C223 C226 116.6(12) . . ?
C224 C223 C225 108.7(12) . . ?
C226 C223 C225 108.6(12) . . ?
C224 C223 C214 112.2(11) . . ?
C226 C223 C214 107.5(11) . . ?
C225 C223 C214 102.2(11) . . ?
C223 C224 H22C 109.5 . . ?
C223 C224 H22D 109.5 . . ?
H22C C224 H22D 109.5 . . ?
C223 C224 H22E 109.5 . . ?
H22C C224 H22E 109.5 . . ?
H22D C224 H22E 109.5 . . ?
C223 C225 H22F 109.5 . . ?
C223 C225 H22G 109.5 . . ?
H22F C225 H22G 109.5 . . ?
C223 C225 H22H 109.5 . . ?
H22F C225 H22H 109.5 . . ?
H22G C225 H22H 109.5 . . ?
C223 C226 H22I 109.5 . . ?
C223 C226 H22J 109.5 . . ?
H22I C226 H22J 109.5 . . ?
C223 C226 H22K 109.5 . . ?
H22I C226 H22K 109.5 . . ?
H22J C226 H22K 109.5 . . ?
C228 C227 C230 117.6(16) . . ?
C228 C227 C229 108.3(15) . . ?
C230 C227 C229 105.2(14) . . ?
C228 C227 C219 108.8(13) . . ?
C230 C227 C219 102.1(13) . . ?
C229 C227 C219 115.1(14) . . ?
C227 C228 H22L 109.5 . . ?
C227 C228 H22M 109.5 . . ?
H22L C228 H22M 109.5 . . ?
C227 C228 H22N 109.5 . . ?
H22L C228 H22N 109.5 . . ?
H22M C228 H22N 109.5 . . ?
C227 C229 H22O 109.5 . . ?
C227 C229 H22P 109.5 . . ?
H22O C229 H22P 109.5 . . ?
C227 C229 H22Q 109.5 . . ?
H22O C229 H22Q 109.5 . . ?
H22P C229 H22Q 109.5 . . ?
C227 C230 H23A 109.5 . . ?
C227 C230 H23B 109.5 . . ?
H23A C230 H23B 109.5 . . ?
C227 C230 H23C 109.5 . . ?
H23A C230 H23C 109.5 . . ?
H23B C230 H23C 109.5 . . ?
C232 C231 Pt2 116.0(7) . . ?
C232 C231 H23D 108.3 . . ?
Pt2 C231 H23D 108.3 . . ?
C232 C231 H23E 108.3 . . ?
Pt2 C231 H23E 108.3 . . ?
H23D C231 H23E 107.4 . . ?
C233 C232 C237 120.0 . . ?
C233 C232 C231 119.6(7) . . ?
C237 C232 C231 120.3(7) . . ?
C234 C233 C232 120.0 . . ?
C234 C233 H23F 120.0 . . ?
C232 C233 H23F 120.0 . . ?
C233 C234 C235 120.0 . . ?
C233 C234 H23G 120.0 . . ?
C235 C234 H23G 120.0 . . ?
C236 C235 C234 120.0 . . ?
C236 C235 C238 122.3(8) . . ?
C234 C235 C238 117.7(8) . . ?
C235 C236 C237 120.0 . . ?
C235 C236 H23H 120.0 . . ?
C237 C236 H23H 120.0 . . ?
C236 C237 C232 120.0 . . ?
C236 C237 H23I 120.0 . . ?
C232 C237 H23I 120.0 . . ?
O239 C238 N240 116.8(14) . . ?
O239 C238 C235 125.4(13) . . ?
N240 C238 C235 117.3(13) . . ?
C238 N240 C241 129.3(13) . . ?
C238 N240 H24A 115.3 . . ?
C241 N240 H24A 115.3 . . ?
C244 C241 C243 113.1(16) . . ?
C244 C241 C242 116.7(16) . . ?
C243 C241 C242 115.1(16) . . ?
C244 C241 N240 104.7(14) . . ?
C243 C241 N240 105.6(13) . . ?
C242 C241 N240 99.3(13) . . ?
C241 C242 H24B 109.5 . . ?
C241 C242 H24C 109.5 . . ?
H24B C242 H24C 109.5 . . ?
C241 C242 H24D 109.5 . . ?
H24B C242 H24D 109.5 . . ?
H24C C242 H24D 109.5 . . ?
C241 C243 H24E 109.5 . . ?
C241 C243 H24F 109.5 . . ?
H24E C243 H24F 109.5 . . ?
C241 C243 H24G 109.5 . . ?
H24E C243 H24G 109.5 . . ?
H24F C243 H24G 109.5 . . ?
C241 C244 H24H 109.5 . . ?
C241 C244 H24I 109.5 . . ?
H24H C244 H24I 109.5 . . ?
C241 C244 H24J 109.5 . . ?
H24H C244 H24J 109.5 . . ?
H24I C244 H24J 109.5 . . ?
C252 N251 C256 120.0 . . ?
C252 N251 Pt2 120.5(4) . . ?
C256 N251 Pt2 119.3(4) . . ?
N251 C252 C253 120.0 . . ?
N251 C252 H25A 120.0 . . ?
C253 C252 H25A 120.0 . . ?
C252 C253 C254 120.0 . . ?
C252 C253 H25B 120.0 . . ?
C254 C253 H25B 120.0 . . ?
C255 C254 C253 120.0 . . ?
C255 C254 C354 119.8(7) . . ?
C253 C254 C354 120.0(7) . . ?
C254 C255 C256 120.0 . . ?
C254 C255 H25C 120.0 . . ?
C256 C255 H25C 120.0 . . ?
C255 C256 N251 120.0 . . ?
C255 C256 H25D 120.0 . . ?
N251 C256 H25D 120.0 . . ?
C331 Pt3 C302 84.5(6) . . ?
C331 Pt3 C301 85.7(6) . . ?
C302 Pt3 C301 87.3(7) . . ?
C331 Pt3 N322 92.9(5) . . ?
C302 Pt3 N322 175.6(6) . . ?
C301 Pt3 N322 96.0(6) . . ?
C331 Pt3 N311 97.4(6) . . ?
C302 Pt3 N311 101.6(6) . . ?
C301 Pt3 N311 170.8(5) . . ?
N322 Pt3 N311 75.2(5) . . ?
C331 Pt3 N351 174.5(5) . . ?
C302 Pt3 N351 91.8(5) . . ?
C301 Pt3 N351 90.1(4) . . ?
N322 Pt3 N351 91.1(4) . . ?
N311 Pt3 N351 87.3(4) . . ?
Pt3 C301 H30A 109.5 . . ?
Pt3 C301 H30B 109.5 . . ?
H30A C301 H30B 109.5 . . ?
Pt3 C301 H30C 109.5 . . ?
H30A C301 H30C 109.5 . . ?
H30B C301 H30C 109.5 . . ?
Pt3 C302 H30D 109.5 . . ?
Pt3 C302 H30E 109.5 . . ?
H30D C302 H30E 109.5 . . ?
Pt3 C302 H30F 109.5 . . ?
H30D C302 H30F 109.5 . . ?
H30E C302 H30F 109.5 . . ?
C312 N311 C316 115.4(16) . . ?
C312 N311 Pt3 126.6(13) . . ?
C316 N311 Pt3 117.9(12) . . ?
C313 C312 N311 129(2) . . ?
C313 C312 H31A 115.6 . . ?
N311 C312 H31A 115.6 . . ?
C312 C313 C314 115(2) . . ?
C312 C313 H31B 122.6 . . ?
C314 C313 H31B 122.6 . . ?
C313 C314 C315 122.9(18) . . ?
C313 C314 C323 124.0(18) . . ?
C315 C314 C323 113.0(16) . . ?
C316 C315 C314 116.0(17) . . ?
C316 C315 H31C 122.0 . . ?
C314 C315 H31C 122.0 . . ?
C315 C316 N311 121.9(17) . . ?
C315 C316 C317 128.5(17) . . ?
N311 C316 C317 109.5(17) . . ?
N322 C317 C318 124.2(17) . . ?
N322 C317 C316 119.3(16) . . ?
C318 C317 C316 116.0(17) . . ?
C319 C318 C317 117.7(16) . . ?
C319 C318 H31D 121.2 . . ?
C317 C318 H31D 121.2 . . ?
C318 C319 C320 123.2(15) . . ?
C318 C319 C327 125.2(16) . . ?
C320 C319 C327 111.6(14) . . ?
C319 C320 C321 115.7(16) . . ?
C319 C320 H32A 122.1 . . ?
C321 C320 H32A 122.1 . . ?
N322 C321 C320 121.6(17) . . ?
N322 C321 H32B 119.2 . . ?
C320 C321 H32B 119.2 . . ?
C317 N322 C321 117.3(15) . . ?
C317 N322 Pt3 117.7(12) . . ?
C321 N322 Pt3 124.8(13) . . ?
C326 C323 C314 110.6(14) . . ?
C326 C323 C324 101.5(15) . . ?
C314 C323 C324 119.3(16) . . ?
C326 C323 C325 103.6(15) . . ?
C314 C323 C325 115.1(15) . . ?
C324 C323 C325 104.8(14) . . ?
C323 C324 H32C 109.5 . . ?
C323 C324 H32D 109.5 . . ?
H32C C324 H32D 109.5 . . ?
C323 C324 H32E 109.5 . . ?
H32C C324 H32E 109.5 . . ?
H32D C324 H32E 109.5 . . ?
C323 C325 H32F 109.5 . . ?
C323 C325 H32G 109.5 . . ?
H32F C325 H32G 109.5 . . ?
C323 C325 H32H 109.5 . . ?
H32F C325 H32H 109.5 . . ?
H32G C325 H32H 109.5 . . ?
C323 C326 H32I 109.5 . . ?
C323 C326 H32J 109.5 . . ?
H32I C326 H32J 109.5 . . ?
C323 C326 H32K 109.5 . . ?
H32I C326 H32K 109.5 . . ?
H32J C326 H32K 109.5 . . ?
C328 C327 C330 109.6(13) . . ?
C328 C327 C329 108.2(14) . . ?
C330 C327 C329 111.8(14) . . ?
C328 C327 C319 111.6(14) . . ?
C330 C327 C319 105.7(12) . . ?
C329 C327 C319 110.1(13) . . ?
C327 C328 H32L 109.5 . . ?
C327 C328 H32M 109.5 . . ?
H32L C328 H32M 109.5 . . ?
C327 C328 H32N 109.5 . . ?
H32L C328 H32N 109.5 . . ?
H32M C328 H32N 109.5 . . ?
C327 C329 H32O 109.5 . . ?
C327 C329 H32P 109.5 . . ?
H32O C329 H32P 109.5 . . ?
C327 C329 H32Q 109.5 . . ?
H32O C329 H32Q 109.5 . . ?
H32P C329 H32Q 109.5 . . ?
C327 C330 H33A 109.5 . . ?
C327 C330 H33B 109.5 . . ?
H33A C330 H33B 109.5 . . ?
C327 C330 H33C 109.5 . . ?
H33A C330 H33C 109.5 . . ?
H33B C330 H33C 109.5 . . ?
C332 C331 Pt3 109.7(9) . . ?
C332 C331 H33D 109.7 . . ?
Pt3 C331 H33D 109.7 . . ?
C332 C331 H33E 109.7 . . ?
Pt3 C331 H33E 109.7 . . ?
H33D C331 H33E 108.2 . . ?
C333 C332 C337 120.0 . . ?
C333 C332 C331 122.8(9) . . ?
C337 C332 C331 117.2(9) . . ?
C334 C333 C332 120.0 . . ?
C334 C333 H33F 120.0 . . ?
C332 C333 H33F 120.0 . . ?
C333 C334 C335 120.0 . . ?
C333 C334 H33G 120.0 . . ?
C335 C334 H33G 120.0 . . ?
C336 C335 C334 120.0 . . ?
C336 C335 C338 121.3(12) . . ?
C334 C335 C338 118.6(12) . . ?
C335 C336 C337 120.0 . . ?
C335 C336 H33H 120.0 . . ?
C337 C336 H33H 120.0 . . ?
C336 C337 C332 120.0 . . ?
C336 C337 H33I 120.0 . . ?
C332 C337 H33I 120.0 . . ?
O339 C338 N340 117(2) . . ?
O339 C338 C335 120(2) . . ?
N340 C338 C335 123(2) . . ?
C338 N340 C341 131.2(19) . . ?
C338 N340 H34A 114.4 . . ?
C341 N340 H34A 114.4 . . ?
C342 C341 N340 98(2) . . ?
C342 C341 C344 108(3) . . ?
N340 C341 C344 113(2) . . ?
C342 C341 C343 129(3) . . ?
N340 C341 C343 97(2) . . ?
C344 C341 C343 110(2) . . ?
C341 C342 H34B 109.5 . . ?
C341 C342 H34C 109.5 . . ?
H34B C342 H34C 109.5 . . ?
C341 C342 H34D 109.5 . . ?
H34B C342 H34D 109.5 . . ?
H34C C342 H34D 109.5 . . ?
C341 C343 H34E 109.5 . . ?
C341 C343 H34F 109.5 . . ?
H34E C343 H34F 109.5 . . ?
C341 C343 H34G 109.5 . . ?
H34E C343 H34G 109.5 . . ?
H34F C343 H34G 109.5 . . ?
C341 C344 H34H 109.5 . . ?
C341 C344 H34I 109.5 . . ?
H34H C344 H34I 109.5 . . ?
C341 C344 H34J 109.5 . . ?
H34H C344 H34J 109.5 . . ?
H34I C344 H34J 109.5 . . ?
C352 N351 C356 120.0 . . ?
C352 N351 Pt3 120.9(5) . . ?
C356 N351 Pt3 118.6(5) . . ?
N351 C352 C353 120.0 . . ?
N351 C352 H35A 120.0 . . ?
C353 C352 H35A 120.0 . . ?
C354 C353 C352 120.0 . . ?
C354 C353 H35B 120.0 . . ?
C352 C353 H35B 120.0 . . ?
C353 C354 C355 120.0 . . ?
C353 C354 C254 119.8(7) . . ?
C355 C354 C254 120.2(7) . . ?
C356 C355 C354 120.0 . . ?
C356 C355 H35C 120.0 . . ?
C354 C355 H35C 120.0 . . ?
C355 C356 N351 120.0 . . ?
C355 C356 H35D 120.0 . . ?
N351 C356 H35D 120.0 . . ?
F404 P400 F401 90.0(6) . . ?
F404 P400 F406 89.8(5) . . ?
F401 P400 F406 177.4(7) . . ?
F404 P400 F403 91.8(6) . . ?
F401 P400 F403 92.9(6) . . ?
F406 P400 F403 89.7(6) . . ?
F404 P400 F405 88.9(6) . . ?
F401 P400 F405 87.2(6) . . ?
F406 P400 F405 90.1(5) . . ?
F403 P400 F405 179.3(7) . . ?
F404 P400 F402 179.1(6) . . ?
F401 P400 F402 89.1(5) . . ?
F406 P400 F402 91.1(5) . . ?
F403 P400 F402 88.2(6) . . ?
F405 P400 F402 91.1(5) . . ?
F505 P500 F506 90.4(6) . . ?
F505 P500 F501 91.4(6) . . ?
F506 P500 F501 178.1(6) . . ?
F505 P500 F502 92.5(6) . . ?
F506 P500 F502 90.0(6) . . ?
F501 P500 F502 89.5(5) . . ?
F505 P500 F503 179.5(7) . . ?
F506 P500 F503 90.1(5) . . ?
F501 P500 F503 88.1(5) . . ?
F502 P500 F503 87.6(6) . . ?
F505 P500 F504 87.5(6) . . ?
F506 P500 F504 93.1(6) . . ?
F501 P500 F504 87.3(5) . . ?
F502 P500 F504 176.8(6) . . ?
F503 P500 F504 92.3(6) . . ?
F601 P600 F601 87.8(8) . 8_556 ?
F601 P600 F603 86.7(5) . . ?
F601 P600 F603 93.2(5) 8_556 . ?
F601 P600 F603 93.1(5) . 8_556 ?
F601 P600 F603 86.7(5) 8_556 8_556 ?
F603 P600 F603 179.8(13) . 8_556 ?
F601 P600 F602 179.3(5) . 8_556 ?
F601 P600 F602 92.3(5) 8_556 8_556 ?
F603 P600 F602 92.6(5) . 8_556 ?
F603 P600 F602 87.5(5) 8_556 8_556 ?
F601 P600 F602 92.3(5) . . ?
F601 P600 F602 179.3(5) 8_556 . ?
F603 P600 F602 87.5(5) . . ?
F603 P600 F602 92.6(5) 8_556 . ?
F602 P600 F602 87.6(9) 8_556 . ?

loop_
_geom_bond_atom_site_label_1
_geom_bond_atom_site_label_2
_geom_bond_distance
_geom_bond_site_symmetry_2
_geom_bond_publ_flag
Pt1 C101 2.016(11) . ?
Pt1 C102 2.062(12) . ?
Pt1 C131 2.072(11) . ?
Pt1 N122 2.128(10) . ?
Pt1 N111 2.168(11) . ?
Pt1 N151 2.182(5) . ?
C101 H10A 0.9800 . ?
C101 H10B 0.9800 . ?
C101 H10C 0.9800 . ?
C102 H10D 0.9800 . ?
C102 H10E 0.9800 . ?
C102 H10F 0.9800 . ?
N111 C116 1.243(15) . ?
N111 C112 1.426(16) . ?
C112 C113 1.316(18) . ?
C112 H11A 0.9500 . ?
C113 C114 1.36(2) . ?
C113 H11B 0.9500 . ?
C114 C115 1.37(2) . ?
C114 C123 1.623(14) . ?
C115 C116 1.391(18) . ?
C115 H11C 0.9500 . ?
C116 C117 1.513(19) . ?
C117 N122 1.283(14) . ?
C117 C118 1.316(17) . ?
C118 C119 1.447(18) . ?
C118 H11D 0.9500 . ?
C119 C120 1.395(18) . ?
C119 C127 1.652(14) . ?
C120 C121 1.357(17) . ?
C120 H12A 0.9500 . ?
C121 N122 1.383(15) . ?
C121 H12B 0.9500 . ?
C123 C124 1.475(16) . ?
C123 C126 1.487(15) . ?
C123 C125 1.615(16) . ?
C124 H12C 0.9800 . ?
C124 H12D 0.9800 . ?
C124 H12E 0.9800 . ?
C125 H12F 0.9800 . ?
C125 H12G 0.9800 . ?
C125 H12H 0.9800 . ?
C126 H12I 0.9800 . ?
C126 H12J 0.9800 . ?
C126 H12K 0.9800 . ?
C127 C130 1.500(15) . ?
C127 C128 1.504(15) . ?
C127 C129 1.557(16) . ?
C128 H12L 0.9800 . ?
C128 H12M 0.9800 . ?
C128 H12N 0.9800 . ?
C129 H12O 0.9800 . ?
C129 H12P 0.9800 . ?
C129 H12Q 0.9800 . ?
C130 H13A 0.9800 . ?
C130 H13B 0.9800 . ?
C130 H13C 0.9800 . ?
C131 C132 1.496(13) . ?
C131 H13D 0.9900 . ?
C131 H13E 0.9900 . ?
C132 C133 1.3900 . ?
C132 C137 1.3900 . ?
C133 C134 1.3900 . ?
C133 H13F 0.9500 . ?
C134 C135 1.3900 . ?
C134 H13G 0.9500 . ?
C135 C136 1.3900 . ?
C135 C138 1.48(2) . ?
C136 C137 1.3900 . ?
C136 H13H 0.9500 . ?
C137 H13I 0.9500 . ?
C138 N140 1.250(19) . ?
C138 O139 1.280(18) . ?
N140 C141 1.46(2) . ?
N140 H14A 0.8800 . ?
C141 C142 1.573(17) . ?
C141 C144 1.610(17) . ?
C141 C143 1.620(17) . ?
C142 H14B 0.9800 . ?
C142 H14C 0.9800 . ?
C142 H14D 0.9800 . ?
C143 H14E 0.9800 . ?
C143 H14F 0.9800 . ?
C143 H14G 0.9800 . ?
C144 H14H 0.9800 . ?
C144 H14I 0.9800 . ?
C144 H14J 0.9800 . ?
N151 C152 1.3900 . ?
N151 C156 1.3900 . ?
C152 C153 1.3900 . ?
C152 H15A 0.9500 . ?
C153 C154 1.3900 . ?
C153 H15B 0.9500 . ?
C154 C155 1.3900 . ?
C154 C154 1.519(10) 8 ?
C155 C156 1.3900 . ?
C155 H15D 0.9500 . ?
C156 H15E 0.9500 . ?
Pt2 C202 2.002(11) . ?
Pt2 C201 2.041(11) . ?
Pt2 C231 2.061(11) . ?
Pt2 N211 2.160(10) . ?
Pt2 N251 2.170(6) . ?
Pt2 N222 2.188(10) . ?
C201 H20A 0.9800 . ?
C201 H20B 0.9800 . ?
C201 H20C 0.9800 . ?
C202 H20D 0.9800 . ?
C202 H20E 0.9800 . ?
C202 H20F 0.9800 . ?
N211 C216 1.280(13) . ?
N211 C212 1.328(14) . ?
C212 C213 1.361(16) . ?
C212 H21A 0.9500 . ?
C213 C214 1.395(16) . ?
C213 H21B 0.9500 . ?
C214 C215 1.315(15) . ?
C214 C223 1.603(13) . ?
C215 C216 1.354(15) . ?
C215 H21C 0.9500 . ?
C216 C217 1.519(16) . ?
C217 N222 1.338(14) . ?
C217 C218 1.377(16) . ?
C218 C219 1.393(17) . ?
C218 H21D 0.9500 . ?
C219 C220 1.447(18) . ?
C219 C227 1.629(14) . ?
C220 C221 1.418(17) . ?
C220 H22A 0.9500 . ?
C221 N222 1.313(14) . ?
C221 H22B 0.9500 . ?
C223 C224 1.487(13) . ?
C223 C226 1.516(14) . ?
C223 C225 1.590(15) . ?
C224 H22C 0.9800 . ?
C224 H22D 0.9800 . ?
C224 H22E 0.9800 . ?
C225 H22F 0.9800 . ?
C225 H22G 0.9800 . ?
C225 H22H 0.9800 . ?
C226 H22I 0.9800 . ?
C226 H22J 0.9800 . ?
C226 H22K 0.9800 . ?
C227 C228 1.476(16) . ?
C227 C230 1.501(15) . ?
C227 C229 1.605(16) . ?
C228 H22L 0.9800 . ?
C228 H22M 0.9800 . ?
C228 H22N 0.9800 . ?
C229 H22O 0.9800 . ?
C229 H22P 0.9800 . ?
C229 H22Q 0.9800 . ?
C230 H23A 0.9800 . ?
C230 H23B 0.9800 . ?
C230 H23C 0.9800 . ?
C231 C232 1.510(13) . ?
C231 H23D 0.9900 . ?
C231 H23E 0.9900 . ?
C232 C233 1.3900 . ?
C232 C237 1.3900 . ?
C233 C234 1.3900 . ?
C233 H23F 0.9500 . ?
C234 C235 1.3900 . ?
C234 H23G 0.9500 . ?
C235 C236 1.3900 . ?
C235 C238 1.469(16) . ?
C236 C237 1.3900 . ?
C236 H23H 0.9500 . ?
C237 H23I 0.9500 . ?
C238 O239 1.240(16) . ?
C238 N240 1.374(16) . ?
N240 C241 1.618(19) . ?
N240 H24A 0.8800 . ?
C241 C244 1.55(2) . ?
C241 C243 1.55(2) . ?
C241 C242 1.58(2) . ?
C242 H24B 0.9800 . ?
C242 H24C 0.9800 . ?
C242 H24D 0.9800 . ?
C243 H24E 0.9800 . ?
C243 H24F 0.9800 . ?
C243 H24G 0.9800 . ?
C244 H24H 0.9800 . ?
C244 H24I 0.9800 . ?
C244 H24J 0.9800 . ?
N251 C252 1.3900 . ?
N251 C256 1.3900 . ?
C252 C253 1.3900 . ?
C252 H25A 0.9500 . ?
C253 C254 1.3900 . ?
C253 H25B 0.9500 . ?
C254 C255 1.3900 . ?
C254 C354 1.540(9) . ?
C255 C256 1.3900 . ?
C255 H25C 0.9500 . ?
C256 H25D 0.9500 . ?
Pt3 C331 2.038(14) . ?
Pt3 C302 2.072(14) . ?
Pt3 C301 2.077(15) . ?
Pt3 N322 2.110(12) . ?
Pt3 N311 2.166(14) . ?
Pt3 N351 2.167(7) . ?
C301 H30A 0.9800 . ?
C301 H30B 0.9800 . ?
C301 H30C 0.9800 . ?
C302 H30D 0.9800 . ?
C302 H30E 0.9800 . ?
C302 H30F 0.9800 . ?
N311 C312 1.321(19) . ?
N311 C316 1.378(18) . ?
C312 C313 1.22(2) . ?
C312 H31A 0.9500 . ?
C313 C314 1.32(2) . ?
C313 H31B 0.9500 . ?
C314 C315 1.44(2) . ?
C314 C323 1.603(15) . ?
C315 C316 1.25(2) . ?
C315 H31C 0.9500 . ?
C316 C317 1.51(2) . ?
C317 N322 1.287(18) . ?
C317 C318 1.41(2) . ?
C318 C319 1.339(18) . ?
C318 H31D 0.9500 . ?
C319 C320 1.35(2) . ?
C319 C327 1.630(14) . ?
C320 C321 1.45(2) . ?
C320 H32A 0.9500 . ?
C321 N322 1.381(19) . ?
C321 H32B 0.9500 . ?
C323 C326 1.52(2) . ?
C323 C324 1.62(2) . ?
C323 C325 1.64(2) . ?
C324 H32C 0.9800 . ?
C324 H32D 0.9800 . ?
C324 H32E 0.9800 . ?
C325 H32F 0.9800 . ?
C325 H32G 0.9800 . ?
C325 H32H 0.9800 . ?
C326 H32I 0.9800 . ?
C326 H32J 0.9800 . ?
C326 H32K 0.9800 . ?
C327 C328 1.517(15) . ?
C327 C330 1.521(14) . ?
C327 C329 1.556(15) . ?
C328 H32L 0.9800 . ?
C328 H32M 0.9800 . ?
C328 H32N 0.9800 . ?
C329 H32O 0.9800 . ?
C329 H32P 0.9800 . ?
C329 H32Q 0.9800 . ?
C330 H33A 0.9800 . ?
C330 H33B 0.9800 . ?
C330 H33C 0.9800 . ?
C331 C332 1.634(17) . ?
C331 H33D 0.9900 . ?
C331 H33E 0.9900 . ?
C332 C333 1.3900 . ?
C332 C337 1.3900 . ?
C333 C334 1.3900 . ?
C333 H33F 0.9500 . ?
C334 C335 1.3900 . ?
C334 H33G 0.9500 . ?
C335 C336 1.3900 . ?
C335 C338 1.41(2) . ?
C336 C337 1.3900 . ?
C336 H33H 0.9500 . ?
C337 H33I 0.9500 . ?
C338 O339 1.29(2) . ?
C338 N340 1.40(2) . ?
N340 C341 1.51(3) . ?
N340 H34A 0.8800 . ?
C341 C342 1.49(3) . ?
C341 C344 1.65(3) . ?
C341 C343 1.65(3) . ?
C342 H34B 0.9800 . ?
C342 H34C 0.9800 . ?
C342 H34D 0.9800 . ?
C343 H34E 0.9800 . ?
C343 H34F 0.9800 . ?
C343 H34G 0.9800 . ?
C344 H34H 0.9800 . ?
C344 H34I 0.9800 . ?
C344 H34J 0.9800 . ?
N351 C352 1.3900 . ?
N351 C356 1.3900 . ?
C352 C353 1.3900 . ?
C352 H35A 0.9500 . ?
C353 C354 1.3900 . ?
C353 H35B 0.9500 . ?
C354 C355 1.3900 . ?
C355 C356 1.3900 . ?
C355 H35C 0.9500 . ?
C356 H35D 0.9500 . ?
P400 F404 1.596(11) . ?
P400 F401 1.601(10) . ?
P400 F406 1.620(9) . ?
P400 F403 1.628(11) . ?
P400 F405 1.635(11) . ?
P400 F402 1.638(10) . ?
P500 F505 1.542(10) . ?
P500 F506 1.564(9) . ?
P500 F501 1.624(9) . ?
P500 F502 1.632(10) . ?
P500 F503 1.666(9) . ?
P500 F504 1.668(10) . ?
P600 F601 1.593(10) . ?
P600 F601 1.594(10) 8_556 ?
P600 F603 1.603(8) . ?
P600 F603 1.603(8) 8_556 ?
P600 F602 1.617(11) 8_556 ?
P600 F602 1.617(11) . ?
Cl Cl 2.38(2) 7_547 ?

loop_
_geom_hbond_atom_site_label_D
_geom_hbond_atom_site_label_H
_geom_hbond_atom_site_label_A
_geom_hbond_distance_DH
_geom_hbond_distance_HA
_geom_hbond_distance_DA
_geom_hbond_angle_DHA
_geom_hbond_site_symmetry_A
N140 H14A F602 0.88 2.40 3.225(18) 155.6 8_556
N240 H24A F405 0.88 2.36 3.114(16) 143.2 3_557
N340 H34A F401 0.88 2.62 3.49(2) 169.5 3_556
N340 H34A F404 0.88 2.43 3.03(2) 126.1 3_556

loop_
_geom_torsion_atom_site_label_1
_geom_torsion_atom_site_label_2
_geom_torsion_atom_site_label_3
_geom_torsion_atom_site_label_4
_geom_torsion
_geom_torsion_site_symmetry_1
_geom_torsion_site_symmetry_2
_geom_torsion_site_symmetry_3
_geom_torsion_site_symmetry_4
_geom_torsion_publ_flag
C101 Pt1 N111 C116 -16(4) . . . . ?
C102 Pt1 N111 C116 -179.5(11) . . . . ?
C131 Pt1 N111 C116 -93.1(11) . . . . ?
N122 Pt1 N111 C116 0.8(10) . . . . ?
N151 Pt1 N111 C116 88.1(11) . . . . ?
C101 Pt1 N111 C112 165(3) . . . . ?
C102 Pt1 N111 C112 1.2(10) . . . . ?
C131 Pt1 N111 C112 87.5(10) . . . . ?
N122 Pt1 N111 C112 -178.5(10) . . . . ?
N151 Pt1 N111 C112 -91.3(9) . . . . ?
C116 N111 C112 C113 -1(2) . . . . ?
Pt1 N111 C112 C113 178.3(11) . . . . ?
N111 C112 C113 C114 2(3) . . . . ?
C112 C113 C114 C115 -3(3) . . . . ?
C112 C113 C114 C123 175.7(16) . . . . ?
C113 C114 C115 C116 2(2) . . . . ?
C123 C114 C115 C116 -176.7(14) . . . . ?
C112 N111 C116 C115 0(2) . . . . ?
Pt1 N111 C116 C115 -179.2(9) . . . . ?
C112 N111 C116 C117 175.6(11) . . . . ?
Pt1 N111 C116 C117 -3.7(17) . . . . ?
C114 C115 C116 N111 0(2) . . . . ?
C114 C115 C116 C117 -175.6(15) . . . . ?
N111 C116 C117 N122 5.8(18) . . . . ?
C115 C116 C117 N122 -179.1(13) . . . . ?
N111 C116 C117 C118 -179.9(14) . . . . ?
C115 C116 C117 C118 -5(2) . . . . ?
N122 C117 C118 C119 -5(2) . . . . ?
C116 C117 C118 C119 -178.9(12) . . . . ?
C117 C118 C119 C120 0(2) . . . . ?
C117 C118 C119 C127 177.5(13) . . . . ?
C118 C119 C120 C121 4(2) . . . . ?
C127 C119 C120 C121 -174.1(13) . . . . ?
C119 C120 C121 N122 -2(2) . . . . ?
C118 C117 N122 C121 7(2) . . . . ?
C116 C117 N122 C121 -178.9(11) . . . . ?
C118 C117 N122 Pt1 -179.5(11) . . . . ?
C116 C117 N122 Pt1 -5.3(15) . . . . ?
C120 C121 N122 C117 -3(2) . . . . ?
C120 C121 N122 Pt1 -176.4(11) . . . . ?
C101 Pt1 N122 C117 -179.0(10) . . . . ?
C102 Pt1 N122 C117 1(4) . . . . ?
C131 Pt1 N122 C117 90.4(10) . . . . ?
N111 Pt1 N122 C117 2.9(10) . . . . ?
N151 Pt1 N122 C117 -88.6(10) . . . . ?
C101 Pt1 N122 C121 -5.9(10) . . . . ?
C102 Pt1 N122 C121 174(3) . . . . ?
C131 Pt1 N122 C121 -96.4(10) . . . . ?
N111 Pt1 N122 C121 176.0(10) . . . . ?
N151 Pt1 N122 C121 84.5(9) . . . . ?
C113 C114 C123 C124 166.3(19) . . . . ?
C115 C114 C123 C124 -16(2) . . . . ?
C113 C114 C123 C126 37(2) . . . . ?
C115 C114 C123 C126 -145.0(16) . . . . ?
C113 C114 C123 C125 -75(2) . . . . ?
C115 C114 C123 C125 103.0(19) . . . . ?
C120 C119 C127 C130 -13(2) . . . . ?
C118 C119 C127 C130 169.0(14) . . . . ?
C120 C119 C127 C128 -136.6(15) . . . . ?
C118 C119 C127 C128 45.7(18) . . . . ?
C120 C119 C127 C129 102.2(16) . . . . ?
C118 C119 C127 C129 -75.6(17) . . . . ?
C101 Pt1 C131 C132 -81.6(9) . . . . ?
C102 Pt1 C131 C132 -168.1(9) . . . . ?
N122 Pt1 C131 C132 19.8(9) . . . . ?
N111 Pt1 C131 C132 92.1(9) . . . . ?
N151 Pt1 C131 C132 155(17) . . . . ?
Pt1 C131 C132 C133 -97.1(8) . . . . ?
Pt1 C131 C132 C137 79.9(9) . . . . ?
C137 C132 C133 C134 0.0 . . . . ?
C131 C132 C133 C134 177.0(9) . . . . ?
C132 C133 C134 C135 0.0 . . . . ?
C133 C134 C135 C136 0.0 . . . . ?
C133 C134 C135 C138 177.3(12) . . . . ?
C134 C135 C136 C137 0.0 . . . . ?
C138 C135 C136 C137 -177.4(11) . . . . ?
C135 C136 C137 C132 0.0 . . . . ?
C133 C132 C137 C136 0.0 . . . . ?
C131 C132 C137 C136 -177.0(9) . . . . ?
C134 C135 C138 N140 146.3(18) . . . . ?
C136 C135 C138 N140 -36(2) . . . . ?
C134 C135 C138 O139 -21(2) . . . . ?
C136 C135 C138 O139 156.3(13) . . . . ?
O139 C138 N140 C141 -16(4) . . . . ?
C135 C138 N140 C141 176.8(18) . . . . ?
C138 N140 C141 C142 -162(2) . . . . ?
C138 N140 C141 C144 80(3) . . . . ?
C138 N140 C141 C143 -48(3) . . . . ?
C101 Pt1 N151 C152 36.0(5) . . . . ?
C102 Pt1 N151 C152 122.6(5) . . . . ?
C131 Pt1 N151 C152 159(22) . . . . ?
N122 Pt1 N151 C152 -65.3(5) . . . . ?
N111 Pt1 N151 C152 -137.6(5) . . . . ?
C101 Pt1 N151 C156 -144.8(5) . . . . ?
C102 Pt1 N151 C156 -58.3(5) . . . . ?
C131 Pt1 N151 C156 -21(18) . . . . ?
N122 Pt1 N151 C156 113.9(5) . . . . ?
N111 Pt1 N151 C156 41.5(5) . . . . ?
C156 N151 C152 C153 0.0 . . . . ?
Pt1 N151 C152 C153 179.2(5) . . . . ?
N151 C152 C153 C154 0.0 . . . . ?
C152 C153 C154 C155 0.0 . . . . ?
C152 C153 C154 C154 -176.1(4) . . . 8 ?
C153 C154 C155 C156 0.0 . . . . ?
C154 C154 C155 C156 176.2(3) 8 . . . ?
C154 C155 C156 N151 0.0 . . . . ?
C152 N151 C156 C155 0.0 . . . . ?
Pt1 N151 C156 C155 -179.2(5) . . . . ?
C202 Pt2 N211 C216 -178.3(9) . . . . ?
C201 Pt2 N211 C216 6(5) . . . . ?
C231 Pt2 N211 C216 -93.1(9) . . . . ?
N251 Pt2 N211 C216 88.8(9) . . . . ?
N222 Pt2 N211 C216 1.7(8) . . . . ?
C202 Pt2 N211 C212 2.2(9) . . . . ?
C201 Pt2 N211 C212 -174(5) . . . . ?
C231 Pt2 N211 C212 87.5(9) . . . . ?
N251 Pt2 N211 C212 -90.7(9) . . . . ?
N222 Pt2 N211 C212 -177.8(9) . . . . ?
C216 N211 C212 C213 -1.9(17) . . . . ?
Pt2 N211 C212 C213 177.6(8) . . . . ?
N211 C212 C213 C214 1.3(19) . . . . ?
C212 C213 C214 C215 2.1(18) . . . . ?
C212 C213 C214 C223 177.1(12) . . . . ?
C213 C214 C215 C216 -5.5(19) . . . . ?
C223 C214 C215 C216 179.4(12) . . . . ?
C212 N211 C216 C215 -1.1(18) . . . . ?
Pt2 N211 C216 C215 179.4(9) . . . . ?
C212 N211 C216 C217 -179.6(10) . . . . ?
Pt2 N211 C216 C217 0.9(13) . . . . ?
C214 C215 C216 N211 5(2) . . . . ?
C214 C215 C216 C217 -176.3(12) . . . . ?
N211 C216 C217 N222 -4.7(16) . . . . ?
C215 C216 C217 N222 176.8(11) . . . . ?
N211 C216 C217 C218 -178.2(12) . . . . ?
C215 C216 C217 C218 3(2) . . . . ?
N222 C217 C218 C219 5(2) . . . . ?
C216 C217 C218 C219 178.3(13) . . . . ?
C217 C218 C219 C220 -3(2) . . . . ?
C217 C218 C219 C227 168.2(14) . . . . ?
C218 C219 C220 C221 4(2) . . . . ?
C227 C219 C220 C221 -167.4(14) . . . . ?
C219 C220 C221 N222 -6(2) . . . . ?
C220 C221 N222 C217 8.4(19) . . . . ?
C220 C221 N222 Pt2 -179.9(9) . . . . ?
C218 C217 N222 C221 -7.8(19) . . . . ?
C216 C217 N222 C221 178.2(11) . . . . ?
C218 C217 N222 Pt2 180.0(9) . . . . ?
C216 C217 N222 Pt2 5.9(13) . . . . ?
C202 Pt2 N222 C221 -177(14) . . . . ?
C201 Pt2 N222 C221 3.6(10) . . . . ?
C231 Pt2 N222 C221 -88.0(10) . . . . ?
N211 Pt2 N222 C221 -176.8(10) . . . . ?
N251 Pt2 N222 C221 93.0(10) . . . . ?
C202 Pt2 N222 C217 -4(5) . . . . ?
C201 Pt2 N222 C217 176.2(8) . . . . ?
C231 Pt2 N222 C217 84.5(9) . . . . ?
N211 Pt2 N222 C217 -4.2(8) . . . . ?
N251 Pt2 N222 C217 -94.4(8) . . . . ?
C215 C214 C223 C224 -26.6(18) . . . . ?
C213 C214 C223 C224 159.0(13) . . . . ?
C215 C214 C223 C226 102.9(14) . . . . ?
C213 C214 C223 C226 -71.5(16) . . . . ?
C215 C214 C223 C225 -142.8(14) . . . . ?
C213 C214 C223 C225 42.7(17) . . . . ?
C218 C219 C227 C228 179.2(17) . . . . ?
C220 C219 C227 C228 -11(2) . . . . ?
C218 C219 C227 C230 54.2(19) . . . . ?
C220 C219 C227 C230 -135.9(15) . . . . ?
C218 C219 C227 C229 -59(2) . . . . ?
C220 C219 C227 C229 110.7(17) . . . . ?
C202 Pt2 C231 C232 -169.6(8) . . . . ?
C201 Pt2 C231 C232 -82.8(8) . . . . ?
N211 Pt2 C231 C232 92.3(8) . . . . ?
N251 Pt2 C231 C232 164(12) . . . . ?
N222 Pt2 C231 C232 16.3(8) . . . . ?
Pt2 C231 C232 C233 -92.6(8) . . . . ?
Pt2 C231 C232 C237 83.1(8) . . . . ?
C237 C232 C233 C234 0.0 . . . . ?
C231 C232 C233 C234 175.7(8) . . . . ?
C232 C233 C234 C235 0.0 . . . . ?
C233 C234 C235 C236 0.0 . . . . ?
C233 C234 C235 C238 -178.4(9) . . . . ?
C234 C235 C236 C237 0.0 . . . . ?
C238 C235 C236 C237 178.4(10) . . . . ?
C235 C236 C237 C232 0.0 . . . . ?
C233 C232 C237 C236 0.0 . . . . ?
C231 C232 C237 C236 -175.6(8) . . . . ?
C236 C235 C238 O239 148.6(12) . . . . ?
C234 C235 C238 O239 -33.0(18) . . . . ?
C236 C235 C238 N240 -23.2(16) . . . . ?
C234 C235 C238 N240 155.2(10) . . . . ?
O239 C238 N240 C241 5(2) . . . . ?
C235 C238 N240 C241 177.7(14) . . . . ?
C238 N240 C241 C244 57(2) . . . . ?
C238 N240 C241 C243 176.2(15) . . . . ?
C238 N240 C241 C242 -64(2) . . . . ?
C202 Pt2 N251 C252 130.1(5) . . . . ?
C201 Pt2 N251 C252 43.2(5) . . . . ?
C231 Pt2 N251 C252 157(12) . . . . ?
N211 Pt2 N251 C252 -131.8(5) . . . . ?
N222 Pt2 N251 C252 -55.8(5) . . . . ?
C202 Pt2 N251 C256 -55.0(5) . . . . ?
C201 Pt2 N251 C256 -141.9(6) . . . . ?
C231 Pt2 N251 C256 -28(12) . . . . ?
N211 Pt2 N251 C256 43.0(5) . . . . ?
N222 Pt2 N251 C256 119.1(5) . . . . ?
C256 N251 C252 C253 0.0 . . . . ?
Pt2 N251 C252 C253 174.8(6) . . . . ?
N251 C252 C253 C254 0.0 . . . . ?
C252 C253 C254 C255 0.0 . . . . ?
C252 C253 C254 C354 -174.7(8) . . . . ?
C253 C254 C255 C256 0.0 . . . . ?
C354 C254 C255 C256 174.7(8) . . . . ?
C254 C255 C256 N251 0.0 . . . . ?
C252 N251 C256 C255 0.0 . . . . ?
Pt2 N251 C256 C255 -174.9(5) . . . . ?
C331 Pt3 N311 C312 -90.4(14) . . . . ?
C302 Pt3 N311 C312 -4.6(15) . . . . ?
C301 Pt3 N311 C312 160(3) . . . . ?
N322 Pt3 N311 C312 178.5(15) . . . . ?
N351 Pt3 N311 C312 86.7(14) . . . . ?
C331 Pt3 N311 C316 88.2(11) . . . . ?
C302 Pt3 N311 C316 174.1(11) . . . . ?
C301 Pt3 N311 C316 -21(4) . . . . ?
N322 Pt3 N311 C316 -2.8(10) . . . . ?
N351 Pt3 N311 C316 -94.7(11) . . . . ?
C316 N311 C312 C313 4(3) . . . . ?
Pt3 N311 C312 C313 -177.2(19) . . . . ?
N311 C312 C313 C314 -2(3) . . . . ?
C312 C313 C314 C315 0(3) . . . . ?
C312 C313 C314 C323 -175.0(19) . . . . ?
C313 C314 C315 C316 0(3) . . . . ?
C323 C314 C315 C316 175.3(16) . . . . ?
C314 C315 C316 N311 2(2) . . . . ?
C314 C315 C316 C317 178.5(14) . . . . ?
C312 N311 C316 C315 -4(2) . . . . ?
Pt3 N311 C316 C315 177.2(13) . . . . ?
C312 N311 C316 C317 179.1(14) . . . . ?
Pt3 N311 C316 C317 0.3(15) . . . . ?
C315 C316 C317 N322 -172.2(18) . . . . ?
N311 C316 C317 N322 4(2) . . . . ?
C315 C316 C317 C318 0(3) . . . . ?
N311 C316 C317 C318 176.4(13) . . . . ?
N322 C317 C318 C319 -5(3) . . . . ?
C316 C317 C318 C319 -176.8(14) . . . . ?
C317 C318 C319 C320 1(3) . . . . ?
C317 C318 C319 C327 -178.5(14) . . . . ?
C318 C319 C320 C321 1(3) . . . . ?
C327 C319 C320 C321 -179.7(13) . . . . ?
C319 C320 C321 N322 1(2) . . . . ?
C318 C317 N322 C321 7(3) . . . . ?
C316 C317 N322 C321 178.5(13) . . . . ?
C318 C317 N322 Pt3 -178.5(12) . . . . ?
C316 C317 N322 Pt3 -7(2) . . . . ?
C320 C321 N322 C317 -5(2) . . . . ?
C320 C321 N322 Pt3 -179.0(11) . . . . ?
C331 Pt3 N322 C317 -91.6(13) . . . . ?
C302 Pt3 N322 C317 -39(9) . . . . ?
C301 Pt3 N322 C317 -177.6(13) . . . . ?
N311 Pt3 N322 C317 5.3(12) . . . . ?
N351 Pt3 N322 C317 92.2(13) . . . . ?
C331 Pt3 N322 C321 82.3(14) . . . . ?
C302 Pt3 N322 C321 135(8) . . . . ?
C301 Pt3 N322 C321 -3.7(13) . . . . ?
N311 Pt3 N322 C321 179.2(14) . . . . ?
N351 Pt3 N322 C321 -93.9(13) . . . . ?
C313 C314 C323 C326 107(2) . . . . ?
C315 C314 C323 C326 -68(2) . . . . ?
C313 C314 C323 C324 -10(3) . . . . ?
C315 C314 C323 C324 174.8(14) . . . . ?
C313 C314 C323 C325 -135.7(18) . . . . ?
C315 C314 C323 C325 49(2) . . . . ?
C318 C319 C327 C328 -147.3(17) . . . . ?
C320 C319 C327 C328 33(2) . . . . ?
C318 C319 C327 C330 93.6(18) . . . . ?
C320 C319 C327 C330 -85.9(17) . . . . ?
C318 C319 C327 C329 -27(2) . . . . ?
C320 C319 C327 C329 153.3(16) . . . . ?
C302 Pt3 C331 C332 -89.2(10) . . . . ?
C301 Pt3 C331 C332 -176.9(9) . . . . ?
N322 Pt3 C331 C332 87.3(9) . . . . ?
N311 Pt3 C331 C332 11.8(9) . . . . ?
N351 Pt3 C331 C332 -136(5) . . . . ?
Pt3 C331 C332 C333 -90.5(9) . . . . ?
Pt3 C331 C332 C337 89.0(8) . . . . ?
C337 C332 C333 C334 0.0 . . . . ?
C331 C332 C333 C334 179.5(10) . . . . ?
C332 C333 C334 C335 0.0 . . . . ?
C333 C334 C335 C336 0.0 . . . . ?
C333 C334 C335 C338 -178.2(15) . . . . ?
C334 C335 C336 C337 0.0 . . . . ?
C338 C335 C336 C337 178.2(15) . . . . ?
C335 C336 C337 C332 0.0 . . . . ?
C333 C332 C337 C336 0.0 . . . . ?
C331 C332 C337 C336 -179.6(9) . . . . ?
C336 C335 C338 O339 153.1(16) . . . . ?
C334 C335 C338 O339 -29(3) . . . . ?
C336 C335 C338 N340 -24(3) . . . . ?
C334 C335 C338 N340 154.4(17) . . . . ?
O339 C338 N340 C341 11(4) . . . . ?
C335 C338 N340 C341 -172(2) . . . . ?
C338 N340 C341 C342 163(3) . . . . ?
C338 N340 C341 C344 49(4) . . . . ?
C338 N340 C341 C343 -66(3) . . . . ?
C331 Pt3 N351 C352 -102(5) . . . . ?
C302 Pt3 N351 C352 -148.6(7) . . . . ?
C301 Pt3 N351 C352 -61.2(6) . . . . ?
N322 Pt3 N351 C352 34.8(7) . . . . ?
N311 Pt3 N351 C352 109.9(6) . . . . ?
C331 Pt3 N351 C356 87(5) . . . . ?
C302 Pt3 N351 C356 40.1(7) . . . . ?
C301 Pt3 N351 C356 127.5(6) . . . . ?
N322 Pt3 N351 C356 -136.5(6) . . . . ?
N311 Pt3 N351 C356 -61.4(6) . . . . ?
C356 N351 C352 C353 0.0 . . . . ?
Pt3 N351 C352 C353 -171.2(6) . . . . ?
N351 C352 C353 C354 0.0 . . . . ?
C352 C353 C354 C355 0.0 . . . . ?
C352 C353 C354 C254 -179.8(9) . . . . ?
C255 C254 C354 C353 146.2(6) . . . . ?
C253 C254 C354 C353 -39.1(9) . . . . ?
C255 C254 C354 C355 -33.6(10) . . . . ?
C253 C254 C354 C355 141.1(6) . . . . ?
C353 C354 C355 C356 0.0 . . . . ?
C254 C354 C355 C356 179.8(9) . . . . ?
C354 C355 C356 N351 0.0 . . . . ?
C352 N351 C356 C355 0.0 . . . . ?
Pt3 N351 C356 C355 171.4(6) . . . . ?
